data_4339440
loop_
_publ_author_name
'Zhang, Zhiming'
'Qi, Yanfei'
'Qin, Chao'
'Li, Yangguang'
'Wang, Enbo'
'Wang, Xinlong'
'Su, Zhongmin'
'Xu, Lin'

_publ_section_title
;
 Two multi-copper-containing heteropolyoxotungstates constructed from the
 lacunary Keggin polyoxoanion and the high-nuclear spin cluster.
;
_journal_issue 20
_journal_name_full 'Inorganic chemistry'
_journal_page_first 8162
_journal_page_last 8169
_journal_paper_doi 10.1021/ic7012864
_journal_volume 46
_journal_year 2007
_chemical_formula_sum 'Cu10 Ge4 H64 K10 N12 Na14 O162 W34'
_chemical_formula_weight 10714.15
_chemical_name_systematic
; 
 ? 
;
_space_group_IT_number 2
_symmetry_cell_setting triclinic
_symmetry_space_group_name_Hall '-P 1'
_symmetry_space_group_name_H-M 'P -1'
_atom_sites_solution_hydrogens none
_atom_sites_solution_primary direct
_atom_sites_solution_secondary difmap
_audit_creation_method SHELXL-97
_cell_angle_alpha 103.05(3)
_cell_angle_beta 100.04(3)
_cell_angle_gamma 108.04(3)
_cell_formula_units_Z 1
_cell_length_a 12.309(3)
_cell_length_b 17.979(4)
_cell_length_c 21.586(4)
_cell_measurement_reflns_used 14041
_cell_measurement_temperature 293(2)
_cell_measurement_theta_max 25.00
_cell_measurement_theta_min 3.01
_cell_volume 4268(2)
_computing_cell_refinement 'RAPID AUTO'
_computing_data_collection 'RAPID AUTO'
_computing_data_reduction 'RAPID AUTO'
_computing_structure_refinement 'SHELXL-97 (Sheldrick, 1997)'
_computing_structure_solution 'SHELXS-97 (Sheldrick, 1990)'
_diffrn_ambient_temperature 293(2)
_diffrn_detector_area_resol_mean 0.01
_diffrn_measured_fraction_theta_full 0.933
_diffrn_measured_fraction_theta_max 0.933
_diffrn_measurement_device_type 'Rigaku RAXIS RAPID IP'
_diffrn_measurement_method Oscillation
_diffrn_radiation_monochromator graphite
_diffrn_radiation_source 'fine-focus sealed tube'
_diffrn_radiation_type MoK\a
_diffrn_radiation_wavelength 0.71073
_diffrn_reflns_av_R_equivalents 0.1132
_diffrn_reflns_av_sigmaI/netI 0.1562
_diffrn_reflns_limit_h_max 13
_diffrn_reflns_limit_h_min -14
_diffrn_reflns_limit_k_max 21
_diffrn_reflns_limit_k_min -21
_diffrn_reflns_limit_l_max 25
_diffrn_reflns_limit_l_min -25
_diffrn_reflns_number 31455
_diffrn_reflns_theta_full 25.00
_diffrn_reflns_theta_max 25.00
_diffrn_reflns_theta_min 3.01
_exptl_absorpt_coefficient_mu 25.102
_exptl_absorpt_correction_T_max 0.778
_exptl_absorpt_correction_T_min 0.001
_exptl_absorpt_correction_type numerical
_exptl_absorpt_process_details 'ABSCOR by T.Higashi    8 March, 1995'
_exptl_crystal_colour green
_exptl_crystal_density_diffrn 4.168
_exptl_crystal_density_method 'not measured'
_exptl_crystal_description chip
_exptl_crystal_F_000 4722
_exptl_crystal_size_max 0.36
_exptl_crystal_size_mid 0.23
_exptl_crystal_size_min 0.02
_refine_diff_density_max 6.564
_refine_diff_density_min -3.896
_refine_diff_density_rms 0.586
_refine_ls_extinction_method none
_refine_ls_goodness_of_fit_ref 1.027
_refine_ls_hydrogen_treatment none
_refine_ls_matrix_type full
_refine_ls_number_parameters 1120
_refine_ls_number_reflns 14041
_refine_ls_number_restraints 381
_refine_ls_restrained_S_all 1.023
_refine_ls_R_factor_all 0.1208
_refine_ls_R_factor_gt 0.0758
_refine_ls_shift/su_max 0.001
_refine_ls_shift/su_mean 0.000
_refine_ls_structure_factor_coef Fsqd
_refine_ls_weighting_details 'calc w=1/[\s^2^(Fo^2^)+(0.0995P)^2^+0.0000P] where P=(Fo^2^+2Fc^2^)/3'
_refine_ls_weighting_scheme calc
_refine_ls_wR_factor_gt 0.1753
_refine_ls_wR_factor_ref 0.2041
_reflns_number_gt 8888
_reflns_number_total 14041
_reflns_threshold_expression >2sigma(I)
_cod_data_source_file ic7012864-file004.cif
_cod_data_source_block 1
_cod_depositor_comments
;
The following automatic conversions were performed:

'_exptl_absorpt_correction_type' value 'Numerical' changed to
'numerical' according to
/usr/data/users/saulius/automatic-downloads/retrospective/ACS/lib/dictionaries/cif_core.dic
dictionary named 'cif_core.dic' version 2.4.2 from 2011-04-26.

Automatic conversion script
Id: cif_fix_values 2281 2013-09-26 08:29:07Z andrius 
;
_cod_original_cell_volume 4268.2(15)
_cod_original_sg_symbol_H-M p-1
_cod_database_code 4339440

loop_
_symmetry_equiv_pos_as_xyz
'x, y, z'
'-x, -y, -z'

loop_
_atom_site_label
_atom_site_type_symbol
_atom_site_fract_x
_atom_site_fract_y
_atom_site_fract_z
_atom_site_U_iso_or_equiv
_atom_site_adp_type
_atom_site_occupancy
_atom_site_symmetry_multiplicity
_atom_site_calc_flag
_atom_site_refinement_flags
_atom_site_disorder_assembly
_atom_site_disorder_group
W1 W -0.20208(10) 0.06950(7) -0.07938(5) 0.0258(3) Uani 1 1 d . . .
W2 W -0.28312(9) 0.30284(7) -0.44507(5) 0.0226(3) Uani 1 1 d . . .
W3 W 0.10055(9) 0.28681(7) -0.13449(5) 0.0237(3) Uani 1 1 d . . .
W4 W -0.14605(9) 0.27152(7) -0.05567(5) 0.0235(3) Uani 1 1 d . . .
W5 W 0.04923(10) 0.08515(7) -0.15770(5) 0.0263(3) Uani 1 1 d . . .
W6 W -0.41712(9) 0.13378(7) -0.14145(5) 0.0243(3) Uani 1 1 d . . .
W7 W -0.52759(9) 0.28881(7) -0.36745(5) 0.0234(3) Uani 1 1 d . . .
W8 W 0.04624(9) 0.16252(7) -0.28666(5) 0.0237(3) Uani 1 1 d . . .
W9 W -0.47971(9) 0.49050(7) -0.34678(6) 0.0262(3) Uani 1 1 d . . .
W10 W -0.47742(9) 0.41734(7) -0.21808(5) 0.0242(3) Uani 1 1 d . . .
W11 W -0.23010(10) 0.50387(7) -0.42714(5) 0.0260(3) Uani 1 1 d . . .
W12 W -0.01263(9) 0.44483(7) -0.36536(5) 0.0235(3) Uani 1 1 d . . .
W13 W -0.47232(9) -0.00944(7) -0.30681(5) 0.0260(3) Uani 1 1 d . . .
W14 W -0.25254(10) -0.07020(7) -0.24678(6) 0.0274(3) Uani 1 1 d . . .
W15 W -0.24984(9) 0.00488(7) -0.37658(5) 0.0251(3) Uani 1 1 d . . .
W16 W -0.24792(10) 0.62026(7) -0.19120(6) 0.0295(3) Uani 1 1 d . . .
W17 W -0.03045(10) 0.63224(7) -0.26252(6) 0.0282(3) Uani 1 1 d . . .
Ge1 Ge -0.1935(2) 0.14847(16) -0.22016(12) 0.0179(6) Uani 1 1 d . . .
Ge2 Ge -0.2345(3) 0.4341(2) -0.28312(16) 0.0381(9) Uani 1 1 d . . .
Cu1 Cu -0.3128(3) 0.2883(2) -0.21797(15) 0.0225(8) Uani 1 1 d . . .
Cu2 Cu -0.3638(3) 0.1631(2) -0.35936(15) 0.0236(8) Uani 1 1 d . . .
Cu3 Cu -0.1107(3) 0.3006(2) -0.28217(16) 0.0236(8) Uani 1 1 d . . .
Cu4 Cu -0.0526(3) 0.4138(2) -0.13386(16) 0.0285(9) Uani 1 1 d . . .
Cu5 Cu -0.0210(3) 0.5829(2) -0.12650(17) 0.0329(9) Uani 1 1 d . . .
O1 O -0.3592(13) 0.5771(9) -0.2804(7) 0.015(4) Uani 1 1 d U B .
O2 O -0.0833(13) -0.0077(10) -0.2193(9) 0.022(4) Uani 1 1 d U . .
O3 O -0.1470(14) 0.5901(10) -0.3482(8) 0.019(4) Uani 1 1 d U A .
O4 O 0.0033(15) 0.2751(12) -0.0732(9) 0.031(5) Uani 1 1 d . . .
O5 O -0.0777(16) 0.4990(11) -0.4243(9) 0.029(5) Uani 1 1 d . A .
O6 O -0.0469(14) 0.0923(11) -0.0946(9) 0.023(4) Uani 1 1 d U . .
O7 O -0.1382(14) 0.1760(10) -0.0214(8) 0.022(4) Uani 1 1 d U . .
O8 O -0.4180(15) -0.0489(11) -0.3829(9) 0.029(5) Uani 1 1 d U A .
O9 O -0.2956(16) 0.3949(12) -0.4819(9) 0.034(5) Uani 1 1 d . . .
O10 O -0.2561(17) -0.0165(12) -0.1589(9) 0.008(4) Uiso 0.75 1 d P A 1
O10A O -0.327(6) -0.033(4) -0.165(3) 0.017(14) Uiso 0.25 1 d P . 2
O11 O -0.3780(16) 0.4896(13) -0.4037(10) 0.005(4) Uiso 0.70 1 d P B 1
O11A O -0.411(4) 0.443(3) -0.435(2) 0.011(11) Uiso 0.30 1 d P B 2
O12 O -0.4110(14) 0.2044(11) -0.1888(9) 0.023(4) Uani 1 1 d U A .
O13 O -0.1339(16) 0.6841(12) -0.2300(9) 0.033(5) Uiso 1 1 d . . .
O14 O -0.3533(16) 0.0705(12) -0.0880(10) 0.035(5) Uani 1 1 d U A .
O15 O -0.3859(14) 0.4115(10) -0.3021(9) 0.023(4) Uani 1 1 d U . .
O16 O -0.5447(16) 0.4708(12) -0.2755(9) 0.034(5) Uani 1 1 d U . .
O17 O -0.2039(14) 0.4238(11) -0.3597(9) 0.026(4) Uani 1 1 d U . .
O18 O -0.5711(18) 0.4188(13) -0.1678(11) 0.044(6) Uani 1 1 d . . .
O19 O -0.0105(13) 0.3872(10) -0.3080(8) 0.017(4) Uani 1 1 d U . .
O20 O -0.5806(16) 0.3174(12) -0.2885(9) 0.032(5) Uani 1 1 d . . .
O21 O 0.1415(15) 0.1665(11) -0.3370(9) 0.028(5) Uani 1 1 d . . .
O22 O -0.2365(13) -0.0822(10) -0.3317(8) 0.023(4) Uani 1 1 d U A .
O23 O 0.0233(15) 0.3415(11) -0.1728(9) 0.025(4) Uani 1 1 d U . .
O24 O 0.1555(16) 0.2554(12) -0.2128(9) 0.031(5) Uani 1 1 d U . .
O25 O -0.2260(15) 0.1539(12) -0.1442(8) 0.029(5) Uani 1 1 d . A .
O26 O -0.2552(16) -0.1623(12) -0.2386(10) 0.034(5) Uani 1 1 d U . .
O27 O 0.0566(13) 0.6509(10) -0.1784(8) 0.017(4) Uani 1 1 d U A .
O28 O -0.1003(16) 0.3431(12) 0.0212(9) 0.030(4) Uani 1 1 d U . .
O29 O -0.2595(13) 0.2476(10) -0.3850(8) 0.018(4) Uani 1 1 d . . .
O30 O 0.1456(15) 0.1953(11) -0.1107(8) 0.025(4) Uani 1 1 d U . .
O31 O -0.4636(17) 0.0391(12) -0.2148(9) 0.037(6) Uani 1 1 d . . .
O32 O -0.5474(15) 0.1242(11) -0.1212(9) 0.024(4) Uani 1 1 d U . .
O33 O -0.1940(18) 0.0150(13) -0.0233(10) 0.039(5) Uani 1 1 d U A .
O34 O -0.1654(14) 0.3301(10) -0.1125(8) 0.022(4) Uani 1 1 d U A .
O35 O 0.1030(16) 0.0990(12) -0.2326(10) 0.036(5) Uani 1 1 d U . .
O36 O -0.5694(14) 0.3774(11) -0.3934(9) 0.028(5) Uani 1 1 d . . .
O37 O -0.2402(18) 0.5587(15) -0.4825(11) 0.048(7) Uani 1 1 d . . .
O38 O -0.4315(15) 0.2995(11) -0.4300(8) 0.023(4) Uani 1 1 d U . .
O39 O -0.6555(16) 0.2073(12) -0.4166(9) 0.033(5) Uani 1 1 d . . .
O40 O 0.1355(17) 0.0317(12) -0.1272(10) 0.038(5) Uani 1 1 d U . .
O41 O -0.2432(18) -0.0448(12) -0.4515(8) 0.036(5) Uani 1 1 d . A .
O42 O -0.6260(16) -0.0714(12) -0.3355(10) 0.036(5) Uani 1 1 d U . .
O43 O -0.4174(17) -0.0936(11) -0.2762(9) 0.034(5) Uani 1 1 d U . .
O44 O -0.1350(16) 0.6388(12) -0.1182(9) 0.031(5) Uani 1 1 d U A .
O45 O -0.3049(18) 0.6935(13) -0.1611(10) 0.044(6) Uani 1 1 d U A .
O46 O -0.3928(15) 0.3616(11) -0.1891(9) 0.026(4) Uani 1 1 d U A .
O47 O 0.1198(17) 0.4594(12) -0.3837(10) 0.036(5) Uani 1 1 d U . .
O48 O -0.4668(14) 0.0836(11) -0.3280(9) 0.024(4) Uani 1 1 d . A .
O49 O -0.0414(14) 0.1652(11) -0.2034(9) 0.028(5) Uani 1 1 d . A .
O50 O -0.3264(15) 0.2275(11) -0.5198(9) 0.032(6) Uani 1 1 d . . .
O51 O -0.2756(15) 0.0936(12) -0.3889(9) 0.029(5) Uani 1 1 d . A .
O52 O -0.4412(14) 0.2379(12) -0.3275(9) 0.028(5) Uani 1 1 d . . .
O53 O 0.054(2) 0.7137(12) -0.2799(10) 0.044(6) Uani 1 1 d . . .
O54 O -0.0843(15) 0.0608(11) -0.3345(9) 0.027(4) Uani 1 1 d U A .
O55 O -0.1117(15) 0.3465(11) -0.4382(8) 0.024(4) Uani 1 1 d U . .
O56 O -0.1927(15) 0.3700(11) -0.2446(9) 0.026(4) Uani 1 1 d U . .
O57 O -0.5611(15) 0.5415(12) -0.3828(10) 0.034(5) Uani 1 1 d . . .
O58 O -0.3148(15) 0.2253(11) -0.0628(9) 0.030(5) Uani 1 1 d U A .
O59 O -0.2252(13) 0.2220(11) -0.2548(8) 0.022(4) Uani 1 1 d U . .
O60 O 0.2321(14) 0.3624(10) -0.0833(8) 0.024(4) Uani 1 1 d U . .
O61 O -0.2681(16) 0.0477(11) -0.2709(8) 0.025(4) Uani 1 1 d . A .
O62 O -0.1665(15) 0.5312(12) -0.2375(8) 0.027(5) Uani 1 1 d . A .
O63 O -0.3587(16) 0.5226(12) -0.1776(10) 0.035(5) Uani 1 1 d U B .
O64 O 0.0243(15) 0.5503(11) -0.2999(9) 0.027(4) Uani 1 1 d U A .
O65 O -0.0294(16) 0.2255(12) -0.3115(8) 0.029(5) Uani 1 1 d . . .
O66 O -0.5069(17) 0.0948(15) -0.4642(10) 0.058(9) Uani 1 1 d . . .
N1 N -0.145(3) 0.510(2) 0.0250(12) 0.070 Uiso 1 1 d D A .
N2 N -0.141(4) 0.499(3) -0.0420(15) 0.127(17) Uiso 1 1 d D . .
N3 N -0.117(2) 0.4921(15) -0.0984(11) 0.035(6) Uani 1 1 d DU A .
N4 N 0.222(5) 0.498(3) -0.200(3) 0.139(19) Uiso 1 1 d . . .
N5 N 0.140(5) 0.502(3) -0.175(3) 0.126(17) Uiso 1 1 d . A .
N6 N 0.0634(19) 0.5073(15) -0.1466(12) 0.031(6) Uani 1 1 d U A .
K1 K -0.5461(7) 0.3657(5) -0.5288(4) 0.054(2) Uani 1 1 d . . .
K2 K -0.1198(8) 0.7740(5) -0.0232(4) 0.060(3) Uani 1 1 d . . .
K3 K 0.2113(6) 0.3625(5) -0.2968(5) 0.057(2) Uani 1 1 d . . .
K4 K -0.0179(8) 0.8509(5) -0.1963(4) 0.066(3) Uani 1 1 d . . .
K5 K -0.0872(8) 0.7259(6) -0.4063(5) 0.072(3) Uani 1 1 d . . .
Na1 Na -0.7245(9) 0.6087(7) -0.3862(6) 0.031(3) Uani 1 1 d U . .
Na2 Na -0.3429(12) -0.0819(11) 0.0275(7) 0.063(4) Uani 1 1 d U . .
Na3 Na -0.3276(14) 0.0680(10) -0.5255(8) 0.071(5) Uani 1 1 d U . .
Na6 Na -0.5156(16) -0.1053(13) -0.1645(10) 0.096(6) Uani 1 1 d U . .
Na4 Na 0.3712(12) 0.2468(10) -0.1539(11) 0.076(6) Uani 1 1 d . . .
Na5 Na -0.0725(16) 0.1949(12) -0.4510(8) 0.058(5) Uani 0.80 1 d PU . .
Na7 Na 0.1061(15) 0.1364(13) -0.4700(10) 0.049(5) Uani 0.65 1 d PU . .
Na8 Na 0.253(2) 0.0036(16) -0.2388(13) 0.055(7) Uani 0.55 1 d PU . .
OW1 O -0.279(2) 0.7009(15) -0.3501(11) 0.057(7) Uani 1 1 d . . .
OW2 O -0.924(2) 0.6377(16) -0.4400(11) 0.065(9) Uani 1 1 d . . .
OW3 O 0.375(2) 0.5190(16) -0.0589(13) 0.066(7) Uiso 1 1 d . . .
OW4 O -0.734(2) 0.2162(17) -0.5472(13) 0.069(8) Uani 1 1 d U . .
OW5 O -0.482(2) 0.2479(18) -0.6164(14) 0.076(8) Uani 1 1 d U . .
OW6 O 0.172(2) 0.3197(18) -0.4385(14) 0.074(9) Uani 1 1 d . . .
OW7 O 0.349(2) 0.1397(17) -0.2834(14) 0.070(8) Uani 1 1 d U . .
OW8 O -0.048(2) 0.9103(18) -0.0735(14) 0.076(8) Uani 1 1 d U . .
OW9 O 0.305(4) 0.701(3) -0.163(3) 0.080(15) Uani 0.55 1 d PU . .
OW10 O -0.338(4) 0.834(3) -0.103(3) 0.029(12) Uani 0.35 1 d PU . .
OW11 O 0.308(7) -0.065(5) -0.137(4) 0.08(2) Uani 0.35 1 d PU . .
OW12 O -0.725(4) 0.049(3) -0.401(2) 0.072(13) Uani 0.62 1 d PU . .
OW13 O 0.144(3) 0.806(2) -0.4023(19) 0.079(11) Uani 0.75 1 d PU . .
OW14 O -0.013(3) 0.888(2) -0.3233(17) 0.064(9) Uani 0.75 1 d PU . .
OW15 O -0.420(3) 0.348(2) -0.0571(18) 0.045(9) Uani 0.59 1 d PU . .
OW16 O -0.703(4) 0.771(3) -0.295(2) 0.082(14) Uani 0.60 1 d PU . .
OW17 O -0.481(3) -0.292(3) -0.262(2) 0.074(11) Uani 0.70 1 d PU . .
OW19 O 0.359(4) 0.210(3) -0.196(2) 0.079(14) Uani 0.74 1 d PU A .
OW20 O 0.130(2) 0.8139(14) -0.1095(11) 0.049(6) Uani 1 1 d . . .

loop_
_atom_site_aniso_label
_atom_site_aniso_U_11
_atom_site_aniso_U_22
_atom_site_aniso_U_33
_atom_site_aniso_U_23
_atom_site_aniso_U_13
_atom_site_aniso_U_12
W1 0.0319(6) 0.0265(6) 0.0219(6) 0.0123(5) 0.0049(5) 0.0121(5)
W2 0.0263(6) 0.0246(6) 0.0183(5) 0.0092(5) 0.0038(4) 0.0101(5)
W3 0.0215(5) 0.0246(6) 0.0217(6) 0.0063(5) 0.0000(4) 0.0075(5)
W4 0.0290(6) 0.0245(6) 0.0167(5) 0.0061(5) 0.0030(4) 0.0110(5)
W5 0.0274(6) 0.0289(6) 0.0254(6) 0.0104(5) 0.0016(5) 0.0151(5)
W6 0.0245(5) 0.0294(6) 0.0238(6) 0.0134(5) 0.0082(4) 0.0116(5)
W7 0.0204(5) 0.0240(6) 0.0258(6) 0.0104(5) 0.0018(4) 0.0081(5)
W8 0.0233(5) 0.0294(6) 0.0223(6) 0.0095(5) 0.0061(4) 0.0139(5)
W9 0.0254(6) 0.0256(6) 0.0302(6) 0.0124(5) 0.0036(5) 0.0120(5)
W10 0.0241(5) 0.0268(6) 0.0268(6) 0.0108(5) 0.0093(4) 0.0126(5)
W11 0.0277(6) 0.0280(6) 0.0232(6) 0.0114(5) 0.0035(5) 0.0105(5)
W12 0.0230(5) 0.0270(6) 0.0247(6) 0.0129(5) 0.0074(4) 0.0102(5)
W13 0.0244(6) 0.0237(6) 0.0266(6) 0.0091(5) 0.0005(5) 0.0065(5)
W14 0.0321(6) 0.0222(6) 0.0253(6) 0.0067(5) 0.0009(5) 0.0105(5)
W15 0.0304(6) 0.0248(6) 0.0191(5) 0.0042(5) 0.0024(4) 0.0127(5)
W16 0.0338(6) 0.0265(6) 0.0272(6) 0.0054(5) 0.0062(5) 0.0128(5)
W17 0.0301(6) 0.0256(6) 0.0252(6) 0.0089(5) 0.0036(5) 0.0065(5)
Ge1 0.0204(13) 0.0197(14) 0.0142(13) 0.0071(11) 0.0012(10) 0.0085(12)
Ge2 0.0370(18) 0.043(2) 0.0364(18) 0.0142(16) 0.0066(15) 0.0177(17)
Cu1 0.0217(15) 0.0275(18) 0.0237(17) 0.0113(14) 0.0091(13) 0.0119(15)
Cu2 0.0264(16) 0.0244(17) 0.0207(16) 0.0080(14) 0.0012(13) 0.0120(15)
Cu3 0.0228(16) 0.0277(18) 0.0234(16) 0.0105(14) 0.0068(13) 0.0108(15)
Cu4 0.0338(18) 0.0246(18) 0.0274(18) 0.0074(15) 0.0097(15) 0.0107(16)
Cu5 0.0389(19) 0.0295(19) 0.0310(19) 0.0094(16) 0.0069(16) 0.0144(17)
O1 0.016(5) 0.013(5) 0.015(5) -0.002(4) 0.000(4) 0.010(4)
O2 0.010(6) 0.014(7) 0.035(8) 0.007(6) -0.008(6) 0.001(6)
O3 0.020(5) 0.021(5) 0.017(5) 0.008(4) 0.000(4) 0.009(4)
O4 0.029(10) 0.043(12) 0.025(10) 0.007(9) 0.006(8) 0.021(10)
O5 0.036(10) 0.024(10) 0.023(10) 0.009(8) -0.004(8) 0.012(9)
O6 0.026(5) 0.022(6) 0.029(6) 0.011(4) 0.006(4) 0.018(5)
O7 0.024(5) 0.021(5) 0.020(5) 0.008(4) 0.005(4) 0.008(4)
O8 0.026(7) 0.027(8) 0.026(8) 0.010(6) -0.005(6) 0.004(7)
O9 0.032(10) 0.028(11) 0.030(11) 0.000(9) -0.001(9) 0.007(9)
O12 0.024(7) 0.026(8) 0.028(8) 0.016(6) 0.013(6) 0.012(6)
O14 0.040(8) 0.033(8) 0.033(8) 0.008(6) 0.007(7) 0.017(7)
O15 0.020(7) 0.016(7) 0.031(8) 0.008(6) 0.002(6) 0.005(6)
O16 0.036(8) 0.031(8) 0.033(8) 0.001(6) 0.006(6) 0.016(7)
O17 0.025(5) 0.025(6) 0.027(6) 0.005(4) 0.008(4) 0.011(5)
O18 0.054(13) 0.042(13) 0.058(15) 0.020(11) 0.037(11) 0.032(12)
O19 0.016(5) 0.017(5) 0.019(5) 0.009(4) 0.002(4) 0.005(4)
O20 0.033(10) 0.043(12) 0.037(11) 0.024(10) 0.015(9) 0.026(10)
O21 0.029(10) 0.030(11) 0.041(12) 0.018(9) 0.022(9) 0.019(9)
O22 0.018(7) 0.018(7) 0.029(8) 0.000(6) 0.004(6) 0.009(6)
O23 0.030(6) 0.022(6) 0.027(6) 0.007(4) 0.008(4) 0.013(5)
O24 0.033(6) 0.030(6) 0.031(6) 0.013(4) 0.003(4) 0.014(5)
O25 0.024(9) 0.045(12) 0.023(10) 0.006(9) 0.004(8) 0.025(9)
O26 0.034(8) 0.029(8) 0.039(8) 0.012(6) 0.002(6) 0.015(7)
O27 0.019(5) 0.012(5) 0.018(5) 0.006(4) 0.001(4) 0.004(4)
O28 0.033(6) 0.031(6) 0.025(6) 0.014(4) 0.006(4) 0.006(5)
O29 0.013(8) 0.023(9) 0.030(10) 0.019(8) 0.012(7) 0.010(8)
O30 0.029(7) 0.025(8) 0.023(7) 0.014(6) 0.003(6) 0.009(6)
O31 0.040(11) 0.030(11) 0.022(10) -0.007(9) -0.007(9) 0.007(10)
O32 0.025(5) 0.025(6) 0.026(6) 0.015(4) 0.006(4) 0.010(4)
O33 0.048(9) 0.034(8) 0.036(8) 0.020(7) 0.002(7) 0.012(7)
O34 0.026(7) 0.018(7) 0.028(8) 0.007(6) 0.006(6) 0.019(6)
O35 0.034(8) 0.036(8) 0.037(8) 0.014(7) 0.010(7) 0.010(7)
O36 0.024(9) 0.030(11) 0.029(10) 0.006(9) 0.006(8) 0.011(9)
O37 0.046(13) 0.067(17) 0.045(13) 0.022(12) 0.012(11) 0.035(13)
O38 0.026(5) 0.022(6) 0.020(6) 0.014(4) -0.001(4) 0.006(4)
O39 0.035(10) 0.041(12) 0.023(10) 0.005(9) 0.002(8) 0.019(10)
O40 0.040(8) 0.030(8) 0.040(9) 0.016(7) -0.001(7) 0.010(7)
O41 0.069(14) 0.036(11) 0.011(9) 0.008(9) 0.016(9) 0.026(11)
O42 0.036(6) 0.036(6) 0.034(6) 0.011(4) 0.010(4) 0.009(5)
O43 0.044(8) 0.022(8) 0.030(8) 0.010(6) -0.002(6) 0.012(7)
O44 0.033(6) 0.030(6) 0.034(6) 0.010(4) 0.005(4) 0.018(5)
O45 0.054(9) 0.045(9) 0.044(9) 0.006(7) 0.029(7) 0.028(8)
O46 0.024(5) 0.027(6) 0.028(6) 0.012(4) 0.008(4) 0.006(4)
O47 0.039(6) 0.034(6) 0.038(6) 0.014(4) 0.008(4) 0.014(5)
O48 0.027(9) 0.021(9) 0.031(10) 0.014(8) 0.008(8) 0.015(9)
O49 0.019(9) 0.020(10) 0.033(11) -0.013(9) 0.002(8) 0.009(8)
O50 0.030(10) 0.035(11) 0.023(10) -0.013(9) 0.003(8) 0.021(9)
O51 0.031(10) 0.032(11) 0.024(10) 0.009(9) 0.000(8) 0.016(9)
O52 0.021(9) 0.045(12) 0.028(10) 0.017(9) 0.010(8) 0.021(9)
O53 0.069(15) 0.024(11) 0.040(13) 0.019(10) 0.002(11) 0.019(11)
O54 0.027(7) 0.025(8) 0.028(8) 0.010(6) 0.010(6) 0.006(6)
O55 0.035(7) 0.029(8) 0.017(7) 0.012(6) 0.020(6) 0.014(6)
O56 0.026(6) 0.026(6) 0.029(6) 0.010(4) 0.003(4) 0.015(5)
O57 0.020(9) 0.035(11) 0.042(12) 0.015(10) 0.001(9) 0.006(9)
O58 0.033(8) 0.027(8) 0.041(8) 0.013(6) 0.019(6) 0.020(7)
O59 0.013(6) 0.028(8) 0.020(7) 0.004(6) -0.001(6) 0.008(6)
O60 0.023(5) 0.021(6) 0.022(6) 0.003(4) 0.008(4) 0.003(4)
O61 0.040(11) 0.024(10) 0.010(8) 0.010(8) 0.002(8) 0.010(9)
O62 0.033(10) 0.036(11) 0.010(8) 0.010(8) 0.005(7) 0.009(9)
O63 0.036(6) 0.033(6) 0.038(6) 0.010(4) 0.008(4) 0.016(5)
O64 0.031(7) 0.032(8) 0.027(8) 0.012(6) 0.002(6) 0.022(7)
O65 0.037(10) 0.038(12) 0.013(9) 0.004(8) 0.008(8) 0.016(10)
O66 0.034(11) 0.075(18) 0.029(12) -0.020(13) -0.014(10) 0.007(12)
N3 0.035(8) 0.038(8) 0.035(8) 0.011(6) 0.022(6) 0.011(6)
N6 0.025(7) 0.034(8) 0.035(8) 0.010(6) 0.015(6) 0.011(6)
K1 0.045(4) 0.060(5) 0.044(4) 0.018(4) 0.002(3) 0.006(4)
K2 0.079(6) 0.057(5) 0.040(4) 0.002(4) -0.005(4) 0.037(5)
K3 0.032(4) 0.062(5) 0.084(6) 0.041(5) 0.009(4) 0.015(4)
K4 0.078(6) 0.046(5) 0.065(6) 0.022(4) -0.003(5) 0.021(5)
K5 0.064(6) 0.075(7) 0.076(6) 0.026(5) 0.020(5) 0.020(5)
Na1 0.024(5) 0.038(6) 0.054(6) 0.037(5) 0.019(4) 0.023(5)
Na2 0.049(6) 0.089(8) 0.052(7) 0.038(6) 0.018(5) 0.011(6)
Na3 0.086(8) 0.072(8) 0.055(7) 0.019(6) 0.017(6) 0.029(7)
Na6 0.087(9) 0.102(10) 0.103(10) 0.047(8) 0.029(7) 0.025(8)
Na4 0.026(7) 0.058(10) 0.152(19) 0.064(12) 0.005(9) 0.011(7)
Na5 0.074(8) 0.065(8) 0.048(8) 0.022(6) 0.021(6) 0.036(7)
Na7 0.025(7) 0.064(9) 0.047(8) 0.017(7) 0.014(6) 0.001(7)
Na8 0.050(9) 0.058(10) 0.073(11) 0.016(7) 0.028(8) 0.036(8)
OW1 0.092(18) 0.061(16) 0.046(14) 0.023(13) 0.026(13) 0.058(15)
OW2 0.064(15) 0.072(18) 0.029(12) -0.022(13) 0.019(11) 0.010(14)
OW4 0.072(9) 0.066(9) 0.066(10) 0.022(6) 0.014(6) 0.023(7)
OW5 0.080(10) 0.071(10) 0.076(10) 0.025(6) 0.012(7) 0.027(7)
OW6 0.09(2) 0.08(2) 0.070(19) 0.042(16) 0.043(16) 0.022(17)
OW7 0.064(9) 0.075(10) 0.077(10) 0.030(6) 0.012(6) 0.032(7)
OW8 0.075(11) 0.079(12) 0.076(12) 0.027(8) 0.017(8) 0.032(9)
OW9 0.079(16) 0.081(16) 0.081(17) 0.021(8) 0.025(8) 0.030(9)
OW10 0.028(13) 0.029(13) 0.032(14) 0.007(7) 0.012(7) 0.013(8)
OW11 0.08(3) 0.08(3) 0.08(3) 0.028(10) 0.023(10) 0.028(11)
OW12 0.076(14) 0.070(14) 0.071(14) 0.022(7) 0.018(7) 0.028(8)
OW13 0.078(12) 0.078(13) 0.077(13) 0.023(7) 0.024(7) 0.021(8)
OW14 0.063(11) 0.065(11) 0.065(11) 0.012(6) 0.024(7) 0.028(7)
OW15 0.051(11) 0.041(11) 0.050(11) 0.008(6) 0.016(7) 0.027(8)
OW16 0.082(15) 0.080(16) 0.082(16) 0.026(8) 0.021(8) 0.027(9)
OW17 0.076(13) 0.073(13) 0.075(13) 0.025(7) 0.012(7) 0.031(8)
OW19 0.076(15) 0.081(16) 0.083(16) 0.026(8) 0.018(8) 0.031(9)
OW20 0.063(15) 0.050(14) 0.040(13) 0.021(11) 0.012(11) 0.025(13)

loop_
_atom_type_symbol
_atom_type_description
_atom_type_scat_dispersion_real
_atom_type_scat_dispersion_imag
_atom_type_scat_source
O O 0.0106 0.0060 'International Tables Vol C Tables 4.2.6.8 and 6.1.1.4'
H H 0.0000 0.0000 'International Tables Vol C Tables 4.2.6.8 and 6.1.1.4'
W W -0.8490 6.8722 'International Tables Vol C Tables 4.2.6.8 and 6.1.1.4'
Ge Ge 0.1547 1.8001 'International Tables Vol C Tables 4.2.6.8 and 6.1.1.4'
Cu Cu 0.3201 1.2651 'International Tables Vol C Tables 4.2.6.8 and 6.1.1.4'
N N 0.0061 0.0033 'International Tables Vol C Tables 4.2.6.8 and 6.1.1.4'
K K 0.2009 0.2494 'International Tables Vol C Tables 4.2.6.8 and 6.1.1.4'
Na Na 0.0362 0.0249 'International Tables Vol C Tables 4.2.6.8 and 6.1.1.4'

loop_
_geom_angle_atom_site_label_1
_geom_angle_atom_site_label_2
_geom_angle_atom_site_label_3
_geom_angle
_geom_angle_site_symmetry_1
_geom_angle_site_symmetry_3
O33 W1 O14 101.7(10) . .
O33 W1 O7 99.6(9) . .
O14 W1 O7 90.9(7) . .
O33 W1 O10 100.1(9) . .
O14 W1 O10 89.9(8) . .
O7 W1 O10 159.7(9) . .
O33 W1 O6 100.8(9) . .
O14 W1 O6 157.5(9) . .
O7 W1 O6 85.2(7) . .
O10 W1 O6 86.3(8) . .
O33 W1 O10A 98(2) . .
O14 W1 O10A 70.0(17) . .
O7 W1 O10A 156.2(18) . .
O10 W1 O10A 20.7(16) . .
O6 W1 O10A 106.8(18) . .
O33 W1 O25 171.1(8) . .
O14 W1 O25 72.1(9) . .
O7 W1 O25 74.6(7) . .
O10 W1 O25 86.4(8) . .
O6 W1 O25 85.5(7) . .
O10A W1 O25 86(2) . .
O33 W1 K2 87.7(7) . 2_565
O14 W1 K2 135.1(5) . 2_565
O7 W1 K2 44.2(5) . 2_565
O10 W1 K2 132.1(6) . 2_565
O6 W1 K2 45.9(5) . 2_565
O10A W1 K2 152.7(17) . 2_565
O25 W1 K2 92.4(4) . 2_565
O50 W2 O29 102.8(9) . .
O50 W2 O38 101.5(7) . .
O29 W2 O38 92.0(8) . .
O50 W2 O55 98.0(7) . .
O29 W2 O55 91.2(8) . .
O38 W2 O55 159.0(7) . .
O50 W2 O9 97.0(9) . .
O29 W2 O9 160.1(7) . .
O38 W2 O9 82.8(8) . .
O55 W2 O9 87.2(8) . .
O50 W2 O17 165.9(10) . .
O29 W2 O17 88.9(7) . .
O38 W2 O17 85.6(6) . .
O55 W2 O17 73.7(6) . .
O9 W2 O17 71.6(7) . .
O50 W2 Na5 69.9(6) . .
O29 W2 Na5 59.5(6) . .
O38 W2 Na5 145.4(7) . .
O55 W2 Na5 50.5(6) . .
O9 W2 Na5 130.7(7) . .
O17 W2 Na5 110.8(5) . .
O50 W2 K1 84.1(6) . .
O29 W2 K1 137.1(5) . .
O38 W2 K1 45.6(6) . .
O55 W2 K1 130.2(6) . .
O9 W2 K1 43.6(5) . .
O17 W2 K1 92.6(5) . .
Na5 W2 K1 153.0(3) . .
O60 W3 O23 104.6(8) . .
O60 W3 O4 101.1(8) . .
O23 W3 O4 92.4(8) . .
O60 W3 O24 99.1(8) . .
O23 W3 O24 91.4(8) . .
O4 W3 O24 157.8(8) . .
O60 W3 O30 92.9(8) . .
O23 W3 O30 162.5(7) . .
O4 W3 O30 85.9(8) . .
O24 W3 O30 83.9(8) . .
O60 W3 O49 164.2(7) . .
O23 W3 O49 89.2(7) . .
O4 W3 O49 85.7(7) . .
O24 W3 O49 72.5(7) . .
O30 W3 O49 73.2(7) . .
O60 W3 Na4 65.2(6) . .
O23 W3 Na4 131.4(7) . .
O4 W3 Na4 135.5(7) . .
O24 W3 Na4 48.4(6) . .
O30 W3 Na4 54.9(6) . .
O49 W3 Na4 100.0(5) . .
O60 W3 K2 78.4(7) . 2_565
O23 W3 K2 135.6(6) . 2_565
O4 W3 K2 44.9(6) . 2_565
O24 W3 K2 132.5(6) . 2_565
O30 W3 K2 49.3(5) . 2_565
O49 W3 K2 97.3(6) . 2_565
Na4 W3 K2 90.7(4) . 2_565
O28 W4 O34 103.9(9) . .
O28 W4 O4 101.5(8) . .
O34 W4 O4 90.3(8) . .
O28 W4 O58 99.4(8) . .
O34 W4 O58 93.6(8) . .
O4 W4 O58 157.2(7) . .
O28 W4 O7 95.5(8) . .
O34 W4 O7 160.6(6) . .
O4 W4 O7 84.5(8) . .
O58 W4 O7 84.5(8) . .
O28 W4 O25 165.8(9) . .
O34 W4 O25 88.7(7) . .
O4 W4 O25 84.9(6) . .
O58 W4 O25 72.8(6) . .
O7 W4 O25 72.3(7) . .
O28 W4 K2 80.0(6) . 2_565
O34 W4 K2 132.7(5) . 2_565
O4 W4 K2 44.0(7) . 2_565
O58 W4 K2 132.9(7) . 2_565
O7 W4 K2 49.2(5) . 2_565
O25 W4 K2 96.6(4) . 2_565
O40 W5 O35 101.2(10) . .
O40 W5 O30 101.5(8) . .
O35 W5 O30 89.6(8) . .
O40 W5 O2 99.1(8) . .
O35 W5 O2 85.6(8) . .
O30 W5 O2 159.3(7) . .
O40 W5 O6 101.9(9) . .
O35 W5 O6 156.9(8) . .
O30 W5 O6 86.9(8) . .
O2 W5 O6 89.7(7) . .
O40 W5 O49 171.7(9) . .
O35 W5 O49 71.8(8) . .
O30 W5 O49 74.4(6) . .
O2 W5 O49 85.0(6) . .
O6 W5 O49 85.3(7) . .
O40 W5 K4 49.9(6) . 1_545
O35 W5 K4 97.4(6) . 1_545
O30 W5 K4 151.4(5) . 1_545
O2 W5 K4 49.3(5) . 1_545
O6 W5 K4 96.5(6) . 1_545
O49 W5 K4 134.1(4) . 1_545
O40 W5 K2 88.9(6) . 2_565
O35 W5 K2 134.5(6) . 2_565
O30 W5 K2 44.9(6) . 2_565
O2 W5 K2 136.9(6) . 2_565
O6 W5 K2 47.3(5) . 2_565
O49 W5 K2 93.0(4) . 2_565
K4 W5 K2 121.5(2) 1_545 2_565
O32 W6 O12 101.5(8) . .
O32 W6 O31 101.6(8) . .
O12 W6 O31 95.8(9) . .
O32 W6 O58 96.7(7) . .
O12 W6 O58 89.8(8) . .
O31 W6 O58 159.3(7) . .
O32 W6 O14 101.2(9) . .
O12 W6 O14 156.3(8) . .
O31 W6 O14 86.4(8) . .
O58 W6 O14 80.7(8) . .
O32 W6 O25 167.4(7) . .
O12 W6 O25 86.0(8) . .
O31 W6 O25 87.5(7) . .
O58 W6 O25 73.0(6) . .
O14 W6 O25 70.5(8) . .
O39 W7 O52 102.9(9) . .
O39 W7 O38 100.8(8) . .
O52 W7 O38 90.9(8) . .
O39 W7 O20 99.2(9) . .
O52 W7 O20 90.2(8) . .
O38 W7 O20 159.2(8) . .
O39 W7 O36 97.3(8) . .
O52 W7 O36 159.7(8) . .
O38 W7 O36 84.0(8) . .
O20 W7 O36 87.8(8) . .
O39 W7 O15 167.7(7) . .
O52 W7 O15 87.8(7) . .
O38 W7 O15 84.8(7) . .
O20 W7 O15 74.4(8) . .
O36 W7 O15 72.2(7) . .
O39 W7 K1 83.6(8) . .
O52 W7 K1 136.5(6) . .
O38 W7 K1 46.0(5) . .
O20 W7 K1 131.7(6) . .
O36 W7 K1 44.4(5) . .
O15 W7 K1 92.8(5) . .
O21 W8 O65 101.2(9) . .
O21 W8 O54 102.5(8) . .
O65 W8 O54 94.3(8) . .
O21 W8 O24 96.1(8) . .
O65 W8 O24 90.5(8) . .
O54 W8 O24 159.5(9) . .
O21 W8 O35 99.0(9) . .
O65 W8 O35 159.2(8) . .
O54 W8 O35 86.2(8) . .
O24 W8 O35 82.4(8) . .
O21 W8 O49 167.4(7) . .
O65 W8 O49 86.7(8) . .
O54 W8 O49 86.5(7) . .
O24 W8 O49 73.9(7) . .
O35 W8 O49 72.5(7) . .
O21 W8 K3 62.9(6) . .
O65 W8 K3 59.7(6) . .
O54 W8 K3 143.5(6) . .
O24 W8 K3 54.3(7) . .
O35 W8 K3 127.6(6) . .
O49 W8 K3 114.5(5) . .
O57 W9 O1 102.0(8) . .
O57 W9 O11 98.1(9) . .
O1 W9 O11 91.3(7) . .
O57 W9 O16 104.2(9) . .
O1 W9 O16 83.7(8) . .
O11 W9 O16 157.6(9) . .
O57 W9 O36 103.3(8) . .
O1 W9 O36 154.5(8) . .
O11 W9 O36 88.7(8) . .
O16 W9 O36 86.6(8) . .
O57 W9 O11A 98.8(15) . .
O1 W9 O11A 111.6(13) . .
O11 W9 O11A 21.1(13) . .
O16 W9 O11A 149.0(15) . .
O36 W9 O11A 67.9(14) . .
O57 W9 O15 174.9(7) . .
O1 W9 O15 82.7(6) . .
O11 W9 O15 83.7(8) . .
O16 W9 O15 74.0(7) . .
O36 W9 O15 71.9(7) . .
O11A W9 O15 81.2(14) . .
O57 W9 K1 81.7(6) . .
O1 W9 K1 140.7(5) . .
O11 W9 K1 49.7(6) . .
O16 W9 K1 133.9(5) . .
O36 W9 K1 48.3(6) . .
O11A W9 K1 30.8(11) . .
O15 W9 K1 96.0(4) . .
O57 W9 K1 41.1(7) . 2_464
O1 W9 K1 89.8(6) . 2_464
O11 W9 K1 59.1(7) . 2_464
O16 W9 K1 142.3(6) . 2_464
O36 W9 K1 111.9(6) . 2_464
O11A W9 K1 67.1(14) . 2_464
O15 W9 K1 142.0(5) . 2_464
K1 W9 K1 67.3(2) . 2_464
O18 W10 O46 104.0(10) . .
O18 W10 O63 100.5(9) . .
O46 W10 O63 96.4(8) . .
O18 W10 O20 98.2(9) . .
O46 W10 O20 89.4(8) . .
O63 W10 O20 158.5(9) . .
O18 W10 O16 95.7(10) . .
O46 W10 O16 159.7(8) . .
O63 W10 O16 84.4(8) . .
O20 W10 O16 83.1(8) . .
O18 W10 O15 168.1(8) . .
O46 W10 O15 85.3(8) . .
O63 W10 O15 85.6(7) . .
O20 W10 O15 74.2(7) . .
O16 W10 O15 74.6(7) . .
O18 W10 K3 62.7(8) . 1_455
O46 W10 K3 133.5(6) . 1_455
O63 W10 K3 129.0(6) . 1_455
O20 W10 K3 52.9(5) . 1_455
O16 W10 K3 53.3(6) . 1_455
O15 W10 K3 105.5(4) . 1_455
O37 W11 O9 102.6(10) . .
O37 W11 O5 100.8(9) . .
O9 W11 O5 88.3(7) . .
O37 W11 O3 100.6(9) . .
O9 W11 O3 156.3(9) . .
O5 W11 O3 82.6(7) . .
O37 W11 O11 101.0(9) . .
O9 W11 O11 89.1(8) . .
O5 W11 O11 158.0(9) . .
O3 W11 O11 91.1(7) . .
O37 W11 O11A 100.7(17) . .
O9 W11 O11A 65.3(14) . .
O5 W11 O11A 149.0(15) . .
O3 W11 O11A 114.8(13) . .
O11 W11 O11A 24.3(12) . .
O37 W11 O17 173.4(8) . .
O9 W11 O17 73.9(8) . .
O5 W11 O17 73.7(8) . .
O3 W11 O17 82.5(7) . .
O11 W11 O17 84.7(8) . .
O11A W11 O17 83.0(16) . .
O37 W11 K5 49.6(7) . .
O9 W11 K5 149.6(7) . .
O5 W11 K5 86.0(6) . .
O3 W11 K5 51.7(6) . .
O11 W11 K5 106.6(6) . .
O11A W11 K5 125.0(14) . .
O17 W11 K5 132.1(4) . .
O37 W11 K1 83.8(7) . .
O9 W11 K1 47.4(6) . .
O5 W11 K1 134.8(5) . .
O3 W11 K1 141.2(5) . .
O11 W11 K1 50.6(6) . .
O11A W11 K1 28.5(13) . .
O17 W11 K1 97.4(4) . .
K5 W11 K1 126.0(2) . .
O47 W12 O19 103.6(9) . .
O47 W12 O64 100.4(8) . .
O19 W12 O64 96.2(8) . .
O47 W12 O55 99.4(8) . .
O19 W12 O55 92.1(8) . .
O64 W12 O55 156.1(7) . .
O47 W12 O5 98.6(10) . .
O19 W12 O5 157.6(8) . .
O64 W12 O5 81.8(7) . .
O55 W12 O5 82.1(8) . .
O47 W12 O17 169.9(8) . .
O19 W12 O17 84.8(7) . .
O64 W12 O17 84.1(6) . .
O55 W12 O17 74.3(6) . .
O5 W12 O17 72.9(8) . .
O47 W12 K3 55.7(8) . .
O19 W12 K3 47.9(5) . .
O64 W12 K3 104.4(5) . .
O55 W12 K3 97.7(5) . .
O5 W12 K3 154.1(6) . .
O17 W12 K3 132.2(6) . .
O42 W13 O48 103.0(9) . .
O42 W13 O31 99.4(8) . .
O48 W13 O31 93.1(8) . .
O42 W13 O8 100.3(8) . .
O48 W13 O8 91.6(8) . .
O31 W13 O8 158.1(7) . .
O42 W13 O43 96.5(9) . .
O48 W13 O43 160.2(8) . .
O31 W13 O43 86.6(8) . .
O8 W13 O43 81.8(8) . .
O42 W13 O61 169.2(8) . .
O48 W13 O61 87.0(7) . .
O31 W13 O61 83.7(7) . .
O8 W13 O61 75.2(6) . .
O43 W13 O61 73.3(7) . .
O42 W13 Na3 51.9(8) . 2_454
O48 W13 Na3 71.6(6) . 2_454
O31 W13 Na3 140.1(6) . 2_454
O8 W13 Na3 61.4(5) . 2_454
O43 W13 Na3 119.9(5) . 2_454
O61 W13 Na3 130.1(5) . 2_454
O26 W14 O22 100.4(9) . .
O26 W14 O43 100.0(9) . .
O22 W14 O43 91.4(8) . .
O26 W14 O10 100.4(9) . .
O22 W14 O10 158.8(9) . .
O43 W14 O10 89.0(8) . .
O26 W14 O2 101.0(8) . .
O22 W14 O2 85.3(7) . .
O43 W14 O2 159.1(8) . .
O10 W14 O2 86.7(8) . .
O26 W14 O10A 99(2) . .
O22 W14 O10A 154.3(19) . .
O43 W14 O10A 68.4(17) . .
O10 W14 O10A 21.2(15) . .
O2 W14 O10A 107.7(17) . .
O26 W14 O61 172.6(7) . .
O22 W14 O61 75.0(7) . .
O43 W14 O61 74.6(8) . .
O10 W14 O61 84.7(8) . .
O2 W14 O61 84.6(7) . .
O10A W14 O61 84(2) . .
O26 W14 K4 46.8(6) . 1_545
O22 W14 K4 94.1(5) . 1_545
O43 W14 K4 146.7(6) . 1_545
O10 W14 K4 97.1(6) . 1_545
O2 W14 K4 54.2(5) . 1_545
O10A W14 K4 111.5(18) . 1_545
O61 W14 K4 138.4(5) . 1_545
O41 W15 O51 103.5(9) . .
O41 W15 O54 99.8(9) . .
O51 W15 O54 95.3(8) . .
O41 W15 O8 100.4(9) . .
O51 W15 O8 90.5(8) . .
O54 W15 O8 157.1(8) . .
O41 W15 O22 96.9(8) . .
O51 W15 O22 159.1(7) . .
O54 W15 O22 85.5(8) . .
O8 W15 O22 81.4(7) . .
O41 W15 O61 168.7(9) . .
O51 W15 O61 86.9(8) . .
O54 W15 O61 83.2(7) . .
O8 W15 O61 75.0(7) . .
O22 W15 O61 72.4(6) . .
O41 W15 Na3 57.7(8) . .
O51 W15 Na3 46.6(6) . .
O54 W15 Na3 109.4(7) . .
O8 W15 Na3 90.7(7) . .
O22 W15 Na3 151.7(5) . .
O61 W15 Na3 131.7(5) . .
O45 W16 O44 99.1(9) . .
O45 W16 O13 98.8(10) . .
O44 W16 O13 92.5(9) . .
O45 W16 O63 100.6(10) . .
O44 W16 O63 93.5(9) . .
O13 W16 O63 158.5(7) . .
O45 W16 O1 95.3(8) . .
O44 W16 O1 165.6(6) . .
O13 W16 O1 86.3(7) . .
O63 W16 O1 82.8(8) . .
O45 W16 O62 174.3(10) . .
O44 W16 O62 83.2(7) . .
O13 W16 O62 75.8(7) . .
O63 W16 O62 84.4(7) . .
O1 W16 O62 82.6(6) . .
O45 W16 K2 56.0(7) . .
O44 W16 K2 43.4(5) . .
O13 W16 K2 93.8(5) . .
O63 W16 K2 104.7(6) . .
O1 W16 K2 151.0(4) . .
O62 W16 K2 125.6(4) . .
O53 W17 O27 99.4(9) . .
O53 W17 O64 101.9(10) . .
O27 W17 O64 93.6(7) . .
O53 W17 O13 95.5(10) . .
O27 W17 O13 91.9(7) . .
O64 W17 O13 160.6(8) . .
O53 W17 O3 93.9(9) . .
O27 W17 O3 166.7(8) . .
O64 W17 O3 83.6(7) . .
O13 W17 O3 86.8(7) . .
O53 W17 O62 171.0(8) . .
O27 W17 O62 83.4(7) . .
O64 W17 O62 86.3(8) . .
O13 W17 O62 75.8(8) . .
O3 W17 O62 83.5(7) . .
O53 W17 K4 55.1(7) . .
O27 W17 K4 84.1(5) . .
O64 W17 K4 155.8(7) . .
O13 W17 K4 43.4(6) . .
O3 W17 K4 103.7(5) . .
O62 W17 K4 117.1(4) . .
O53 W17 K5 48.2(7) . .
O27 W17 K5 146.0(6) . .
O64 W17 K5 102.4(6) . .
O13 W17 K5 82.9(7) . .
O3 W17 K5 46.9(6) . .
O62 W17 K5 127.0(5) . .
K4 W17 K5 69.1(2) . .
O25 Ge1 O61 107.6(9) . .
O25 Ge1 O49 104.7(8) . .
O61 Ge1 O49 106.8(8) . .
O25 Ge1 O59 112.5(8) . .
O61 Ge1 O59 113.6(8) . .
O49 Ge1 O59 111.2(9) . .
O62 Ge2 O56 111.1(9) . .
O62 Ge2 O15 108.9(8) . .
O56 Ge2 O15 112.9(9) . .
O62 Ge2 O17 108.6(9) . .
O56 Ge2 O17 111.8(9) . .
O15 Ge2 O17 103.2(8) . .
O12 Cu1 O46 91.6(8) . .
O12 Cu1 O59 95.1(8) . .
O46 Cu1 O59 172.8(9) . .
O12 Cu1 O56 172.1(7) . .
O46 Cu1 O56 94.9(8) . .
O59 Cu1 O56 78.7(8) . .
O12 Cu1 O52 93.6(7) . .
O46 Cu1 O52 91.8(6) . .
O59 Cu1 O52 85.1(6) . .
O56 Cu1 O52 90.7(7) . .
O12 Cu1 Cu3 133.9(5) . .
O46 Cu1 Cu3 134.5(6) . .
O59 Cu1 Cu3 39.0(6) . .
O56 Cu1 Cu3 39.7(5) . .
O52 Cu1 Cu3 86.6(4) . .
O29 Cu2 O48 176.2(7) . .
O29 Cu2 O52 89.5(8) . .
O48 Cu2 O52 87.9(8) . .
O29 Cu2 O51 87.8(8) . .
O48 Cu2 O51 94.7(8) . .
O52 Cu2 O51 176.2(8) . .
O29 Cu2 O59 85.7(7) . .
O48 Cu2 O59 91.4(7) . .
O52 Cu2 O59 86.6(6) . .
O51 Cu2 O59 90.6(6) . .
O29 Cu2 O66 97.5(9) . .
O48 Cu2 O66 85.5(9) . .
O52 Cu2 O66 95.5(7) . .
O51 Cu2 O66 87.4(7) . .
O59 Cu2 O66 176.2(9) . .
O19 Cu3 O59 172.3(7) . .
O19 Cu3 O56 92.2(8) . .
O59 Cu3 O56 80.3(8) . .
O19 Cu3 O65 93.0(8) . .
O59 Cu3 O65 94.6(8) . .
O56 Cu3 O65 173.4(9) . .
O19 Cu3 O29 93.7(7) . .
O59 Cu3 O29 84.3(6) . .
O56 Cu3 O29 90.8(6) . .
O65 Cu3 O29 92.9(6) . .
O19 Cu3 O23 93.7(7) . .
O59 Cu3 O23 88.3(7) . .
O56 Cu3 O23 88.3(6) . .
O65 Cu3 O23 87.4(6) . .
O29 Cu3 O23 172.6(7) . .
O19 Cu3 Cu1 132.8(5) . .
O59 Cu3 Cu1 39.7(5) . .
O56 Cu3 Cu1 40.7(6) . .
O65 Cu3 Cu1 134.2(7) . .
O29 Cu3 Cu1 86.1(4) . .
O23 Cu3 Cu1 88.4(4) . .
O19 Cu3 K3 46.0(5) . .
O59 Cu3 K3 141.4(5) . .
O56 Cu3 K3 129.2(6) . .
O65 Cu3 K3 53.5(6) . .
O29 Cu3 K3 114.9(4) . .
O23 Cu3 K3 71.1(5) . .
Cu1 Cu3 K3 158.52(17) . .
N3 Cu4 O34 91.1(9) . .
N3 Cu4 O23 174.6(10) . .
O34 Cu4 O23 94.3(8) . .
N3 Cu4 N6 84.0(10) . .
O34 Cu4 N6 173.8(8) . .
O23 Cu4 N6 90.6(9) . .
N3 Cu4 Cu5 42.6(8) . .
O34 Cu4 Cu5 133.4(5) . .
O23 Cu4 Cu5 132.0(6) . .
N6 Cu4 Cu5 42.4(6) . .
N6 Cu5 O44 168.0(8) . .
N6 Cu5 O27 91.8(9) . .
O44 Cu5 O27 92.6(8) . .
N6 Cu5 N3 81.4(10) . .
O44 Cu5 N3 91.5(9) . .
O27 Cu5 N3 164.4(7) . .
N6 Cu5 O28 96.4(8) . 2_565
O44 Cu5 O28 93.7(7) . 2_565
O27 Cu5 O28 100.4(7) . 2_565
N3 Cu5 O28 94.4(8) . 2_565
N6 Cu5 Cu4 41.9(8) . .
O44 Cu5 Cu4 129.0(6) . .
O27 Cu5 Cu4 129.2(4) . .
N3 Cu5 Cu4 40.5(6) . .
O28 Cu5 Cu4 103.9(5) 2_565 .
W9 O1 W16 150.0(11) . .
W5 O2 W14 148.2(9) . .
W5 O2 K4 101.4(6) . 1_545
W14 O2 K4 94.2(7) . 1_545
W11 O3 W17 149.1(10) . .
W11 O3 K5 98.1(7) . .
W17 O3 K5 104.1(7) . .
W4 O4 W3 146.5(11) . .
W4 O4 K2 107.3(9) . 2_565
W3 O4 K2 105.7(7) . 2_565
W11 O5 W12 119.9(11) . .
W1 O6 W5 148.3(9) . .
W1 O6 K2 106.2(7) . 2_565
W5 O6 K2 103.6(7) . 2_565
W1 O7 W4 119.6(9) . .
W1 O7 K2 109.5(7) . 2_565
W4 O7 K2 99.0(7) . 2_565
W13 O8 W15 116.2(8) . .
W11 O9 W2 120.2(10) . .
W11 O9 Na1 109.4(10) . 2_464
W2 O9 Na1 120.8(7) . 2_464
W11 O9 K1 104.2(7) . .
W2 O9 K1 107.7(8) . .
Na1 O9 K1 88.0(6) 2_464 .
W1 O10 W14 154.6(13) . .
W1 O10A W14 116(3) . .
W1 O10A Na6 123(3) . .
W14 O10A Na6 121(3) . .
W9 O11 W11 156.9(11) . .
W9 O11 K1 101.5(8) . .
W11 O11 K1 99.7(7) . .
W11 O11A K1 125(2) . .
W11 O11A W9 116(2) . .
K1 O11A W9 117(2) . .
W6 O12 Cu1 147.0(9) . .
W17 O13 W16 115.4(11) . .
W17 O13 K4 107.7(9) . .
W16 O13 K4 129.6(8) . .
W1 O14 W6 122.7(12) . .
Ge2 O15 W10 118.8(9) . .
Ge2 O15 W7 125.7(8) . .
W10 O15 W7 93.6(7) . .
Ge2 O15 W9 124.3(10) . .
W10 O15 W9 91.6(5) . .
W7 O15 W9 94.1(6) . .
W9 O16 W10 119.3(9) . .
W9 O16 K3 122.1(8) . 1_455
W10 O16 K3 94.2(9) . 1_455
Ge2 O17 W12 119.0(9) . .
Ge2 O17 W2 123.7(10) . .
W12 O17 W2 93.9(6) . .
Ge2 O17 W11 125.0(8) . .
W12 O17 W11 93.2(8) . .
W2 O17 W11 94.1(7) . .
W10 O18 K3 89.1(9) . 1_455
W12 O19 Cu3 142.3(8) . .
W12 O19 K3 104.7(7) . .
Cu3 O19 K3 105.3(7) . .
W7 O20 W10 117.7(10) . .
W7 O20 K3 119.7(8) . 1_455
W10 O20 K3 94.5(6) . 1_455
W8 O21 Na7 132.6(9) . .
W8 O21 K3 88.5(6) . .
Na7 O21 K3 98.3(8) . .
W14 O22 W15 119.8(7) . .
W3 O23 Cu4 128.9(10) . .
W3 O23 Cu3 130.5(8) . .
Cu4 O23 Cu3 93.1(7) . .
W3 O24 W8 118.1(10) . .
W3 O24 Na4 100.2(9) . .
W8 O24 Na4 118.0(8) . .
W3 O24 K3 122.3(8) . .
W8 O24 K3 93.1(8) . .
Na4 O24 K3 105.9(8) . .
Ge1 O25 W6 117.6(8) . .
Ge1 O25 W4 123.3(11) . .
W6 O25 W4 94.5(6) . .
Ge1 O25 W1 125.8(8) . .
W6 O25 W1 94.6(8) . .
W4 O25 W1 93.5(6) . .
W14 O26 K4 107.3(9) . 1_545
W17 O27 Cu5 116.3(8) . .
W4 O28 Cu5 156.7(10) . 2_565
W2 O29 Cu2 133.4(8) . .
W2 O29 Cu3 126.7(8) . .
Cu2 O29 Cu3 94.6(7) . .
W5 O30 W3 119.2(8) . .
W5 O30 K2 107.8(9) . 2_565
W3 O30 K2 98.8(6) . 2_565
W6 O31 W13 149.2(14) . .
W6 O31 Na6 107.5(10) . .
W13 O31 Na6 102.3(8) . .
W6 O32 Na2 139.6(10) . 2_455
W6 O32 Na4 109.1(10) . 1_455
Na2 O32 Na4 104.8(8) 2_455 1_455
W1 O33 Na2 137.9(11) . .
W4 O34 Cu4 131.1(9) . .
W5 O35 W8 121.2(9) . .
W5 O35 Na8 102.1(11) . .
W8 O35 Na8 136.6(11) . .
W9 O36 W7 121.5(9) . .
W9 O36 K1 102.8(9) . .
W7 O36 K1 107.6(6) . .
W11 O37 K5 103.5(9) . .
W11 O37 K1 110.4(10) . 2_464
K5 O37 K1 83.0(6) . 2_464
W2 O38 W7 144.6(10) . .
W2 O38 K1 107.7(8) . .
W7 O38 K1 106.4(7) . .
W7 O39 Na7 152.6(10) . 1_455
W5 O40 Na2 132.9(10) . 2
W5 O40 K4 103.8(8) . 1_545
Na2 O40 K4 122.7(8) 2 1_545
W13 O42 Na3 99.9(10) . 2_454
W14 O43 W13 119.0(11) . .
W14 O43 Na6 107.3(9) . .
W13 O43 Na6 102.6(8) . .
W16 O44 Cu5 117.7(9) . .
W16 O44 K2 109.8(8) . .
Cu5 O44 K2 130.1(8) . .
W16 O45 K2 96.7(9) . .
W10 O46 Cu1 142.4(11) . .
W12 O47 Na1 125.1(9) . 1_655
W12 O47 K3 97.6(10) . .
Na1 O47 K3 119.5(7) 1_655 .
W13 O48 Cu2 138.2(9) . .
Ge1 O49 W8 119.2(9) . .
Ge1 O49 W3 122.3(7) . .
W8 O49 W3 94.7(7) . .
Ge1 O49 W5 125.4(11) . .
W8 O49 W5 94.4(5) . .
W3 O49 W5 93.2(6) . .
W2 O50 Na3 120.9(11) . .
W15 O51 Cu2 139.2(12) . .
W15 O51 Na3 105.8(8) . .
Cu2 O51 Na3 103.1(8) . .
W7 O52 Cu2 133.8(10) . .
W7 O52 Cu1 127.5(9) . .
Cu2 O52 Cu1 93.6(7) . .
W17 O53 K5 107.7(9) . .
W17 O53 K4 99.2(10) . .
K5 O53 K4 89.4(6) . .
W15 O54 W8 148.8(10) . .
W12 O55 W2 117.7(7) . .
W12 O55 Na5 121.0(9) . .
W2 O55 Na5 97.4(8) . .
Ge2 O56 Cu3 122.2(11) . .
Ge2 O56 Cu1 119.8(9) . .
Cu3 O56 Cu1 99.6(8) . .
W9 O57 Na1 151.4(12) . .
W9 O57 K1 116.5(8) . 2_464
Na1 O57 K1 90.4(7) . 2_464
W4 O58 W6 118.6(8) . .
Ge1 O59 Cu3 123.9(8) . .
Ge1 O59 Cu1 122.4(10) . .
Cu3 O59 Cu1 101.3(9) . .
Ge1 O59 Cu2 113.2(8) . .
Cu3 O59 Cu2 95.0(8) . .
Cu1 O59 Cu2 94.0(6) . .
Ge1 O61 W15 122.2(11) . .
Ge1 O61 W13 122.1(8) . .
W15 O61 W13 91.8(5) . .
Ge1 O61 W14 125.9(9) . .
W15 O61 W14 92.8(6) . .
W13 O61 W14 93.1(7) . .
Ge2 O62 W16 128.3(10) . .
Ge2 O62 W17 126.6(9) . .
W16 O62 W17 91.9(7) . .
W10 O63 W16 146.2(12) . .
W17 O64 W12 147.3(9) . .
W8 O65 Cu3 144.6(11) . .
W8 O65 Na5 109.2(7) . .
Cu3 O65 Na5 105.8(9) . .
W8 O65 K3 90.8(7) . .
Cu3 O65 K3 95.9(7) . .
Na5 O65 K3 87.9(7) . .
Cu2 O66 Na3 91.1(7) . .
Cu2 O66 Na3 114.2(11) . 2_454
Na3 O66 Na3 106.4(8) . 2_454
N3 N2 N1 169(4) . .
N2 N3 Cu4 122(3) . .
N2 N3 Cu5 126(3) . .
Cu4 N3 Cu5 96.9(10) . .
N5 N4 K3 125(4) . .
N6 N5 N4 175(6) . .
N5 N6 Cu4 124(3) . .
N5 N6 Cu5 138(3) . .
Cu4 N6 Cu5 95.8(10) . .
O11A K1 OW1 167.8(15) . 2_464
O11A K1 OW4 126.3(17) . .
OW1 K1 OW4 62.5(8) 2_464 .
O11A K1 OW5 116.5(13) . .
OW1 K1 OW5 72.0(7) 2_464 .
OW4 K1 OW5 78.0(8) . .
O11A K1 O9 47.5(12) . .
OW1 K1 O9 137.6(7) 2_464 .
OW4 K1 O9 124.6(8) . .
OW5 K1 O9 69.9(6) . .
O11A K1 O36 52.5(15) . .
OW1 K1 O36 130.1(7) 2_464 .
OW4 K1 O36 77.6(7) . .
OW5 K1 O36 129.4(8) . .
O9 K1 O36 89.2(6) . .
O11A K1 O11 8.3(14) . .
OW1 K1 O11 159.7(7) 2_464 .
OW4 K1 O11 129.7(8) . .
OW5 K1 O11 123.5(7) . .
O9 K1 O11 53.7(5) . .
O36 K1 O11 53.2(6) . .
O11A K1 O38 55.8(15) . .
OW1 K1 O38 136.3(7) 2_464 .
OW4 K1 O38 79.5(7) . .
OW5 K1 O38 80.1(7) . .
O9 K1 O38 51.9(6) . .
O36 K1 O38 52.2(5) . .
O11 K1 O38 63.5(5) . .
O11A K1 O57 97.2(16) . 2_464
OW1 K1 O57 75.7(7) 2_464 2_464
OW4 K1 O57 136.0(7) . 2_464
OW5 K1 O57 76.3(8) . 2_464
O9 K1 O57 77.9(6) . 2_464
O36 K1 O57 145.2(6) . 2_464
O11 K1 O57 94.3(6) . 2_464
O38 K1 O57 129.4(5) . 2_464
O11A K1 O37 100.8(12) . 2_464
OW1 K1 O37 70.7(5) 2_464 2_464
OW4 K1 O37 82.2(7) . 2_464
OW5 K1 O37 142.6(7) . 2_464
O9 K1 O37 145.8(6) . 2_464
O36 K1 O37 75.4(6) . 2_464
O11 K1 O37 93.5(5) . 2_464
O38 K1 O37 126.9(6) . 2_464
O57 K1 O37 97.5(6) 2_464 2_464
O11A K1 W11 27.0(14) . .
OW1 K1 W11 149.9(7) 2_464 .
OW4 K1 W11 144.0(7) . .
OW5 K1 W11 96.6(6) . .
O9 K1 W11 28.4(3) . .
O36 K1 W11 78.9(4) . .
O11 K1 W11 29.8(4) . .
O38 K1 W11 64.5(4) . .
O57 K1 W11 74.5(4) 2_464 .
O37 K1 W11 117.5(4) 2_464 .
O11A K1 W9 32.3(12) . .
OW1 K1 W9 143.0(5) 2_464 .
OW4 K1 W9 105.7(6) . .
OW5 K1 W9 143.2(6) . .
O9 K1 W9 78.9(4) . .
O36 K1 W9 28.9(4) . .
O11 K1 W9 28.9(4) . .
O38 K1 W9 65.2(3) . .
O57 K1 W9 116.3(4) 2_464 .
O37 K1 W9 72.9(4) 2_464 .
W11 K1 W9 58.42(11) . .
O44 K2 O4 90.3(6) . 2_565
O44 K2 OW8 106.9(8) . .
O4 K2 OW8 133.0(7) 2_565 .
O44 K2 O30 134.6(7) . 2_565
O4 K2 O30 56.6(5) 2_565 2_565
OW8 K2 O30 118.3(7) . 2_565
O44 K2 O7 91.4(5) . 2_565
O4 K2 O7 55.6(6) 2_565 2_565
OW8 K2 O7 80.1(7) . 2_565
O30 K2 O7 92.9(5) 2_565 2_565
O44 K2 O6 142.3(5) . 2_565
O4 K2 O6 64.1(5) 2_565 2_565
OW8 K2 O6 77.0(7) . 2_565
O30 K2 O6 53.6(5) 2_565 2_565
O7 K2 O6 51.7(4) 2_565 2_565
O44 K2 O45 54.0(5) . .
O4 K2 O45 138.4(6) 2_565 .
OW8 K2 O45 82.8(7) . .
O30 K2 O45 132.3(6) 2_565 .
O7 K2 O45 134.2(6) 2_565 .
O6 K2 O45 157.5(7) 2_565 .
O44 K2 W16 26.9(4) . .
O4 K2 W16 115.7(4) 2_565 .
OW8 K2 W16 93.7(6) . .
O30 K2 W16 142.5(5) 2_565 .
O7 K2 W16 112.6(4) 2_565 .
O6 K2 W16 162.5(5) 2_565 .
O45 K2 W16 27.3(3) . .
O44 K2 W3 105.0(5) . 2_565
O4 K2 W3 29.4(4) 2_565 2_565
OW8 K2 W3 143.1(6) . 2_565
O30 K2 W3 31.9(4) 2_565 2_565
O7 K2 W3 81.3(4) 2_565 2_565
O6 K2 W3 66.5(4) 2_565 2_565
O45 K2 W3 131.7(6) . 2_565
W16 K2 W3 122.8(3) . 2_565
O44 K2 W4 78.5(4) . 2_565
O4 K2 W4 28.7(4) 2_565 2_565
OW8 K2 W4 111.5(6) . 2_565
O30 K2 W4 81.9(4) 2_565 2_565
O7 K2 W4 31.8(4) 2_565 2_565
O6 K2 W4 65.8(3) 2_565 2_565
O45 K2 W4 132.4(4) . 2_565
W16 K2 W4 105.13(18) . 2_565
W3 K2 W4 58.08(13) 2_565 2_565
O44 K2 W5 155.5(5) . 2_565
O4 K2 W5 65.4(4) 2_565 2_565
OW8 K2 W5 93.0(6) . 2_565
O30 K2 W5 27.3(4) 2_565 2_565
O7 K2 W5 77.9(3) 2_565 2_565
O6 K2 W5 29.1(4) 2_565 2_565
O45 K2 W5 145.4(4) . 2_565
W16 K2 W5 168.4(3) . 2_565
W3 K2 W5 51.94(11) 2_565 2_565
W4 K2 W5 81.04(14) 2_565 2_565
O44 K2 W1 117.2(5) . 2_565
O4 K2 W1 64.4(4) 2_565 2_565
OW8 K2 W1 68.8(5) . 2_565
O30 K2 W1 78.5(4) 2_565 2_565
O7 K2 W1 26.4(3) 2_565 2_565
O6 K2 W1 27.8(3) 2_565 2_565
O45 K2 W1 146.7(6) . 2_565
W16 K2 W1 134.9(3) . 2_565
W3 K2 W1 80.52(14) 2_565 2_565
W4 K2 W1 51.35(10) 2_565 2_565
W5 K2 W1 56.60(10) 2_565 2_565
N4 K3 O19 66.7(11) . .
N4 K3 O20 118.1(12) . 1_655
O19 K3 O20 173.3(6) . 1_655
N4 K3 OW6 134.7(15) . .
O19 K3 OW6 90.5(7) . .
O20 K3 OW6 88.8(7) 1_655 .
N4 K3 O16 79.5(12) . 1_655
O19 K3 O16 133.7(6) . 1_655
O20 K3 O16 52.9(6) 1_655 1_655
OW6 K3 O16 92.0(7) . 1_655
N4 K3 O24 91.8(14) . .
O19 K3 O24 92.7(6) . .
O20 K3 O24 82.6(6) 1_655 .
OW6 K3 O24 129.5(8) . .
O16 K3 O24 119.8(6) 1_655 .
N4 K3 O65 105.3(13) . .
O19 K3 O65 56.0(5) . .
O20 K3 O65 117.3(6) 1_655 .
OW6 K3 O65 90.9(7) . .
O16 K3 O65 169.8(6) 1_655 .
O24 K3 O65 51.8(5) . .
N4 K3 O47 79.4(13) . .
O19 K3 O47 54.1(6) . .
O20 K3 O47 130.0(7) 1_655 .
OW6 K3 O47 56.0(7) . .
O16 K3 O47 90.5(6) 1_655 .
O24 K3 O47 146.6(6) . .
O65 K3 O47 99.3(6) . .
N4 K3 O21 143.8(15) . .
O19 K3 O21 105.2(5) . .
O20 K3 O21 68.2(5) 1_655 .
OW6 K3 O21 78.1(7) . .
O16 K3 O21 120.5(5) 1_655 .
O24 K3 O21 52.5(5) . .
O65 K3 O21 50.7(4) . .
O47 K3 O21 125.9(5) . .
N4 K3 O18 66.6(12) . 1_655
O19 K3 O18 128.9(5) . 1_655
O20 K3 O18 53.7(5) 1_655 1_655
OW6 K3 O18 138.2(7) . 1_655
O16 K3 O18 52.4(6) 1_655 1_655
O24 K3 O18 69.3(6) . 1_655
O65 K3 O18 120.7(7) . 1_655
O47 K3 O18 132.5(6) . 1_655
O21 K3 O18 100.3(6) . 1_655
N4 K3 W8 117.0(14) . .
O19 K3 W8 84.8(4) . .
O20 K3 W8 88.7(5) 1_655 .
OW6 K3 W8 98.0(6) . .
O16 K3 W8 140.2(5) 1_655 .
O24 K3 W8 32.6(3) . .
O65 K3 W8 29.6(4) . .
O47 K3 W8 126.8(4) . .
O21 K3 W8 28.5(3) . .
O18 K3 W8 98.7(5) 1_655 .
N4 K3 W10 85.9(11) . 1_655
O19 K3 W10 152.6(4) . 1_655
O20 K3 W10 32.5(4) 1_655 1_655
OW6 K3 W10 110.0(6) . 1_655
O16 K3 W10 32.5(4) 1_655 1_655
O24 K3 W10 88.0(4) . 1_655
O65 K3 W10 137.8(5) . 1_655
O47 K3 W10 122.9(5) . 1_655
O21 K3 W10 97.0(4) . 1_655
O18 K3 W10 28.3(4) 1_655 1_655
W8 K3 W10 109.1(2) . 1_655
OW20 K4 O13 80.1(7) . .
OW20 K4 OW8 73.5(8) . .
O13 K4 OW8 104.4(9) . .
OW20 K4 O26 143.0(9) . 1_565
O13 K4 O26 79.1(6) . 1_565
OW8 K4 O26 82.6(7) . 1_565
OW20 K4 OW14 134.7(9) . .
O13 K4 OW14 105.4(8) . .
OW8 K4 OW14 142.1(9) . .
O26 K4 OW14 80.6(8) 1_565 .
OW20 K4 O2 141.7(6) . 1_565
O13 K4 O2 135.3(6) . 1_565
OW8 K4 O2 81.7(8) . 1_565
O26 K4 O2 57.5(5) 1_565 1_565
OW14 K4 O2 60.6(7) . 1_565
OW20 K4 O40 87.4(7) . 1_565
O13 K4 O40 166.3(7) . 1_565
OW8 K4 O40 66.3(8) . 1_565
O26 K4 O40 108.6(6) 1_565 1_565
OW14 K4 O40 87.3(8) . 1_565
O2 K4 O40 55.6(5) 1_565 1_565
OW20 K4 O53 73.1(6) . .
O13 K4 O53 53.2(6) . .
OW8 K4 O53 142.6(8) . .
O26 K4 O53 115.9(6) 1_565 .
OW14 K4 O53 75.1(8) . .
O2 K4 O53 135.7(7) 1_565 .
O40 K4 O53 128.0(7) 1_565 .
OW20 K4 W14 154.9(6) . 1_565
O13 K4 W14 104.4(5) . 1_565
OW8 K4 W14 81.6(6) . 1_565
O26 K4 W14 26.0(4) 1_565 1_565
OW14 K4 W14 68.7(6) . 1_565
O2 K4 W14 31.6(3) 1_565 1_565
O40 K4 W14 84.7(4) 1_565 1_565
O53 K4 W14 129.5(4) . 1_565
OW20 K4 W17 68.5(5) . .
O13 K4 W17 28.9(4) . .
OW8 K4 W17 122.5(8) . .
O26 K4 W17 103.5(4) 1_565 .
OW14 K4 W17 94.5(6) . .
O2 K4 W17 149.2(4) 1_565 .
O40 K4 W17 147.6(5) 1_565 .
O53 K4 W17 25.7(5) . .
W14 K4 W17 126.0(2) 1_565 .
OW20 K4 W5 113.0(5) . 1_565
O13 K4 W5 162.8(5) . 1_565
OW8 K4 W5 70.6(7) . 1_565
O26 K4 W5 83.9(5) 1_565 1_565
OW14 K4 W5 74.0(6) . 1_565
O2 K4 W5 29.3(3) 1_565 1_565
O40 K4 W5 26.3(4) 1_565 1_565
O53 K4 W5 139.5(6) . 1_565
W14 K4 W5 58.92(13) 1_565 1_565
W17 K4 W5 165.2(3) . 1_565
OW20 K4 Na8 92.4(7) . 1_565
O13 K4 Na8 136.6(6) . 1_565
OW8 K4 Na8 114.3(8) . 1_565
O26 K4 Na8 123.5(7) 1_565 1_565
OW14 K4 Na8 52.3(7) . 1_565
O2 K4 Na8 71.5(5) 1_565 1_565
O40 K4 Na8 48.8(6) 1_565 1_565
O53 K4 Na8 83.5(6) . 1_565
W14 K4 Na8 100.1(4) 1_565 1_565
W17 K4 Na8 108.9(4) . 1_565
W5 K4 Na8 56.9(3) 1_565 1_565
OW13 K5 OW1 152.0(9) . .
OW13 K5 OW14 71.7(10) . .
OW1 K5 OW14 83.6(9) . .
OW13 K5 OW4 120.8(12) . 2_464
OW1 K5 OW4 62.7(8) . 2_464
OW14 K5 OW4 75.6(9) . 2_464
OW13 K5 O37 127.8(9) . .
OW1 K5 O37 77.8(7) . .
OW14 K5 O37 160.3(8) . .
OW4 K5 O37 90.2(7) 2_464 .
OW13 K5 O3 119.5(11) . .
OW1 K5 O3 61.5(6) . .
OW14 K5 O3 118.8(10) . .
OW4 K5 O3 119.3(8) 2_464 .
O37 K5 O3 56.8(6) . .
OW13 K5 OW2 57.0(9) . 1_655
OW1 K5 OW2 137.0(9) . 1_655
OW14 K5 OW2 124.8(8) . 1_655
OW4 K5 OW2 147.4(8) 2_464 1_655
O37 K5 OW2 74.2(6) . 1_655
O3 K5 OW2 75.9(7) . 1_655
OW13 K5 O53 75.9(11) . .
OW1 K5 O53 86.8(7) . .
OW14 K5 O53 79.0(9) . .
OW4 K5 O53 141.9(8) 2_464 .
O37 K5 O53 106.0(7) . .
O3 K5 O53 52.6(6) . .
OW2 K5 O53 70.7(7) 1_655 .
OW13 K5 OW6 93.1(10) . 2_564
OW1 K5 OW6 111.6(7) . 2_564
OW14 K5 OW6 122.3(11) . 2_564
OW4 K5 OW6 65.6(8) 2_464 2_564
O37 K5 OW6 60.6(8) . 2_564
O3 K5 OW6 117.0(7) . 2_564
OW2 K5 OW6 81.8(7) 1_655 2_564
O53 K5 OW6 152.1(7) . 2_564
OW13 K5 W11 126.1(9) . .
OW1 K5 W11 70.5(5) . .
OW14 K5 W11 147.2(9) . .
OW4 K5 W11 108.0(6) 2_464 .
O37 K5 W11 26.8(5) . .
O3 K5 W11 30.2(3) . .
OW2 K5 W11 69.7(6) 1_655 .
O53 K5 W11 79.8(5) . .
OW6 K5 W11 86.8(6) 2_564 .
OW13 K5 W17 98.1(10) . .
OW1 K5 W17 70.6(5) . .
OW14 K5 W17 94.9(9) . .
OW4 K5 W17 133.0(7) 2_464 .
O37 K5 W17 84.9(6) . .
O3 K5 W17 29.0(3) . .
OW2 K5 W17 75.0(6) 1_655 .
O53 K5 W17 24.1(5) . .
OW6 K5 W17 142.8(6) 2_564 .
W11 K5 W17 58.11(18) . .
OW13 K5 Na7 75.8(10) . 2_564
OW1 K5 Na7 110.7(6) . 2_564
OW14 K5 Na7 74.9(9) . 2_564
OW4 K5 Na7 48.4(7) 2_464 2_564
O37 K5 Na7 105.8(6) . 2_564
O3 K5 Na7 161.2(5) . 2_564
OW2 K5 Na7 107.9(7) 1_655 2_564
O53 K5 Na7 146.2(6) . 2_564
OW6 K5 Na7 47.5(6) 2_564 2_564
W11 K5 Na7 132.6(4) . 2_564
W17 K5 Na7 169.2(4) . 2_564
O57 Na1 OW2 157.3(7) . .
O57 Na1 O47 86.8(7) . 1_455
OW2 Na1 O47 86.7(8) . 1_455
O57 Na1 O9 84.6(7) . 2_464
OW2 Na1 O9 77.6(7) . 2_464
O47 Na1 O9 111.6(7) 1_455 2_464
O57 Na1 OW5 80.9(7) . 2_464
OW2 Na1 OW5 105.3(9) . 2_464
O47 Na1 OW5 167.6(8) 1_455 2_464
O9 Na1 OW5 69.1(7) 2_464 2_464
O57 Na1 K1 48.5(5) . 2_464
OW2 Na1 K1 121.1(7) . 2_464
O47 Na1 K1 124.9(5) 1_455 2_464
O9 Na1 K1 46.2(4) 2_464 2_464
OW5 Na1 K1 46.1(5) 2_464 2_464
O33 Na2 O32 156.8(8) . 2_455
O33 Na2 O40 80.9(8) . 2
O32 Na2 O40 84.2(7) 2_455 2
O33 Na2 OW10 66.9(13) . 1_545
O32 Na2 OW10 136.2(14) 2_455 1_545
O40 Na2 OW10 116.2(11) 2 1_545
O33 Na2 OW11 89(2) . 2
O32 Na2 OW11 68(2) 2_455 2
O40 Na2 OW11 66.0(16) 2 2
OW10 Na2 OW11 154(2) 1_545 2
O33 Na2 Na6 70.5(6) . .
O32 Na2 Na6 125.3(6) 2_455 .
O40 Na2 Na6 150.4(8) 2 .
OW10 Na2 Na6 45.3(11) 1_545 .
OW11 Na2 Na6 119.6(19) 2 .
O33 Na2 K2 78.5(5) . 1_545
O32 Na2 K2 112.4(6) 2_455 1_545
O40 Na2 K2 68.4(5) 2 1_545
OW10 Na2 K2 52.5(11) 1_545 1_545
OW11 Na2 K2 134.1(16) 2 1_545
Na6 Na2 K2 97.8(4) . 1_545
OW12 Na3 O51 117.8(13) 2_454 .
OW12 Na3 O50 139.4(14) 2_454 .
O51 Na3 O50 95.9(7) . .
OW12 Na3 O66 142.2(13) 2_454 .
O51 Na3 O66 64.5(6) . .
O50 Na3 O66 71.1(8) . .
OW12 Na3 O66 69.2(12) 2_454 2_454
O51 Na3 O66 85.8(8) . 2_454
O50 Na3 O66 139.8(8) . 2_454
O66 Na3 O66 73.6(8) . 2_454
OW12 Na3 O42 70.6(12) 2_454 2_454
O51 Na3 O42 170.2(9) . 2_454
O50 Na3 O42 74.4(7) . 2_454
O66 Na3 O42 112.5(8) . 2_454
O66 Na3 O42 102.5(7) 2_454 2_454
OW12 Na3 Na5 100.1(11) 2_454 .
O51 Na3 Na5 67.1(6) . .
O50 Na3 Na5 71.5(6) . .
O66 Na3 Na5 113.4(6) . .
O66 Na3 Na5 142.3(9) 2_454 .
O42 Na3 Na5 107.6(8) 2_454 .
OW12 Na3 W15 91.0(12) 2_454 .
O51 Na3 W15 27.6(4) . .
O50 Na3 W15 123.2(6) . .
O66 Na3 W15 80.9(7) . .
O66 Na3 W15 68.2(6) 2_454 .
O42 Na3 W15 161.6(6) 2_454 .
Na5 Na3 W15 76.3(5) . .
OW12 Na3 W13 74.9(10) 2_454 2_454
O51 Na3 W13 154.7(7) . 2_454
O50 Na3 W13 83.9(5) . 2_454
O66 Na3 W13 91.8(5) . 2_454
O66 Na3 W13 78.5(6) 2_454 2_454
O42 Na3 W13 28.2(4) 2_454 2_454
Na5 Na3 W13 135.3(7) . 2_454
W15 Na3 W13 146.6(5) . 2_454
O10A Na6 OW11 134(3) . 1_455
O10A Na6 O43 51.3(17) . .
OW11 Na6 O43 128(2) 1_455 .
O10A Na6 OW10 67(2) . 1_545
OW11 Na6 OW10 138(3) 1_455 1_545
O43 Na6 OW10 93.4(13) . 1_545
O10A Na6 O31 58.8(19) . .
OW11 Na6 O31 84(2) 1_455 .
O43 Na6 O31 55.4(7) . .
OW10 Na6 O31 125.9(14) 1_545 .
O10A Na6 Na2 81.5(18) . .
OW11 Na6 Na2 98(2) 1_455 .
O43 Na6 Na2 128.7(7) . .
OW10 Na6 Na2 44.0(10) 1_545 .
O31 Na6 Na2 120.1(7) . .
O10A Na6 Na8 109(2) . 1_455
OW11 Na6 Na8 41(2) 1_455 1_455
O43 Na6 Na8 87.4(8) . 1_455
OW10 Na6 Na8 174.4(12) 1_545 1_455
O31 Na6 Na8 50.5(6) . 1_455
Na2 Na6 Na8 132.1(6) . 1_455
OW19 Na4 OW15 131(3) . 1_655
OW19 Na4 O24 84(3) . .
OW15 Na4 O24 138.1(10) 1_655 .
OW19 Na4 O32 77(3) . 1_655
OW15 Na4 O32 80.8(9) 1_655 1_655
O24 Na4 O32 137.0(8) . 1_655
OW19 Na4 OW7 4(3) . .
OW15 Na4 OW7 127.4(10) 1_655 .
O24 Na4 OW7 85.8(8) . .
O32 Na4 OW7 77.3(8) 1_655 .
OW19 Na4 W3 112(3) . .
OW15 Na4 W3 116.1(9) 1_655 .
O24 Na4 W3 31.5(4) . .
O32 Na4 W3 129.3(7) 1_655 .
OW7 Na4 W3 114.8(7) . .
OW19 Na4 Na8 42(4) . .
OW15 Na4 Na8 129.3(9) 1_655 .
O24 Na4 Na8 91.8(7) . .
O32 Na4 Na8 49.0(6) 1_655 .
OW7 Na4 Na8 44.7(8) . .
W3 Na4 Na8 103.6(5) . .
OW19 Na4 K3 77(3) . .
OW15 Na4 K3 117.2(10) 1_655 .
O24 Na4 K3 38.1(5) . .
O32 Na4 K3 154.2(8) 1_655 .
OW7 Na4 K3 77.0(7) . .
W3 Na4 K3 61.8(2) . .
Na8 Na4 K3 108.7(6) . .
Na7 Na5 O65 98.7(8) . .
Na7 Na5 O55 137.7(10) . .
O65 Na5 O55 89.6(7) . .
Na7 Na5 Na3 113.9(7) . .
O65 Na5 Na3 111.7(8) . .
O55 Na5 Na3 100.8(7) . .
Na7 Na5 W2 167.8(10) . .
O65 Na5 W2 88.8(5) . .
O55 Na5 W2 32.0(4) . .
Na3 Na5 W2 71.4(4) . .
Na7 Na5 K3 78.6(5) . .
O65 Na5 K3 48.7(5) . .
O55 Na5 K3 76.3(5) . .
Na3 Na5 K3 159.6(7) . .
W2 Na5 K3 99.7(4) . .
Na7 Na5 K5 67.4(7) . 2_564
O65 Na5 K5 141.0(7) . 2_564
O55 Na5 K5 80.1(6) . 2_564
Na3 Na5 K5 107.2(6) . 2_564
W2 Na5 K5 100.7(5) . 2_564
K3 Na5 K5 92.3(4) . 2_564
O39 Na7 O21 73.7(7) 1_655 .
O39 Na7 Na5 130.4(9) 1_655 .
O21 Na7 Na5 79.7(7) . .
O39 Na7 OW6 72.4(8) 1_655 .
O21 Na7 OW6 84.2(8) . .
Na5 Na7 OW6 63.9(8) . .
O39 Na7 K5 96.4(8) 1_655 2_564
O21 Na7 K5 134.0(8) . 2_564
Na5 Na7 K5 73.5(7) . 2_564
OW6 Na7 K5 50.5(7) . 2_564
O39 Na7 K3 67.1(5) 1_655 .
O21 Na7 K3 45.0(5) . .
Na5 Na7 K3 64.5(5) . .
OW6 Na7 K3 39.2(6) . .
K5 Na7 K3 89.4(5) 2_564 .
OW7 Na8 OW11 141(2) . .
OW7 Na8 O35 71.3(9) . .
OW11 Na8 O35 121.5(18) . .
OW7 Na8 K4 150.8(9) . 1_545
OW11 Na8 K4 62.7(18) . 1_545
O35 Na8 K4 80.7(7) . 1_545
OW7 Na8 Na4 46.8(7) . .
OW11 Na8 Na4 106.1(17) . .
O35 Na8 Na4 55.8(6) . .
K4 Na8 Na4 121.4(6) 1_545 .
OW7 Na8 Na6 117.7(9) . 1_655
OW11 Na8 Na6 37.3(17) . 1_655
O35 Na8 Na6 156.4(10) . 1_655
K4 Na8 Na6 91.3(7) 1_545 1_655
Na4 Na8 Na6 112.7(6) . 1_655
K5 OW1 K1 95.3(8) . 2_464
Na1 OW2 K5 143.1(8) . 1_455
K1 OW4 K5 93.7(9) . 2_464
K1 OW5 Na1 86.3(8) . 2_464
K3 OW6 Na7 99.4(10) . .
K3 OW6 K5 170.6(10) . 2_564
Na7 OW6 K5 82.0(8) . 2_564
Na8 OW7 Na4 88.4(10) . .
K4 OW8 K2 106.8(9) . .
Na2 OW10 Na6 90.7(13) 1_565 1_565
Na6 OW11 Na8 102(3) 1_655 .
Na6 OW11 Na2 123(3) 1_655 2
Na8 OW11 Na2 95(3) . 2
K5 OW14 K4 98.2(13) . .

loop_
_geom_bond_atom_site_label_1
_geom_bond_atom_site_label_2
_geom_bond_distance
_geom_bond_site_symmetry_2
W1 O33 1.73(2) .
W1 O14 1.845(18) .
W1 O7 1.869(15) .
W1 O10 1.883(17) .
W1 O6 1.929(17) .
W1 O10A 2.21(6) .
W1 O25 2.33(2) .
W1 K2 3.968(8) 2_565
W2 O50 1.729(14) .
W2 O29 1.840(19) .
W2 O38 1.897(17) .
W2 O55 1.975(17) .
W2 O9 2.03(2) .
W2 O17 2.308(15) .
W2 Na5 3.691(17) .
W2 K1 4.022(8) .
W3 O60 1.739(15) .
W3 O23 1.796(19) .
W3 O4 1.94(2) .
W3 O24 1.958(19) .
W3 O30 2.031(19) .
W3 O49 2.303(15) .
W3 Na4 3.692(15) .
W3 K2 3.795(10) 2_565
W4 O28 1.729(16) .
W4 O34 1.82(2) .
W4 O4 1.925(17) .
W4 O58 1.947(18) .
W4 O7 2.04(2) .
W4 O25 2.307(16) .
W4 K2 3.825(8) 2_565
W5 O40 1.78(2) .
W5 O35 1.89(2) .
W5 O30 1.891(17) .
W5 O2 1.942(14) .
W5 O6 1.962(18) .
W5 O49 2.35(2) .
W5 K4 3.890(9) 1_545
W5 K2 3.926(7) 2_565
W6 O32 1.702(17) .
W6 O12 1.79(2) .
W6 O31 1.895(15) .
W6 O58 1.971(17) .
W6 O14 2.02(2) .
W6 O25 2.281(16) .
W7 O39 1.743(18) .
W7 O52 1.831(18) .
W7 O38 1.946(19) .
W7 O20 1.949(19) .
W7 O36 1.98(2) .
W7 O15 2.291(15) .
W7 K1 4.024(9) .
W8 O21 1.728(18) .
W8 O65 1.785(19) .
W8 O54 1.934(17) .
W8 O24 1.949(17) .
W8 O35 1.99(2) .
W8 O49 2.251(19) .
W8 K3 3.617(9) .
W9 O57 1.75(2) .
W9 O1 1.871(13) .
W9 O11 1.90(2) .
W9 O16 1.91(2) .
W9 O36 1.914(17) .
W9 O11A 2.31(5) .
W9 O15 2.351(18) .
W9 K1 3.860(8) .
W9 K1 4.113(10) 2_464
W10 O18 1.72(2) .
W10 O46 1.785(19) .
W10 O63 1.891(19) .
W10 O20 1.957(19) .
W10 O16 1.95(2) .
W10 O15 2.295(19) .
W10 K3 3.629(7) 1_455
W11 O37 1.72(3) .
W11 O9 1.879(17) .
W11 O5 1.896(17) .
W11 O3 1.889(14) .
W11 O11 1.931(19) .
W11 O11A 2.11(5) .
W11 O17 2.32(2) .
W11 K5 3.713(11) .
W11 K1 3.833(7) .
W12 O47 1.70(2) .
W12 O19 1.787(19) .
W12 O64 1.957(16) .
W12 O55 1.956(16) .
W12 O5 1.974(19) .
W12 O17 2.296(17) .
W12 K3 3.752(8) .
W13 O42 1.782(19) .
W13 O48 1.815(19) .
W13 O31 1.951(18) .
W13 O8 1.949(18) .
W13 O43 2.03(2) .
W13 O61 2.310(18) .
W13 Na3 3.720(16) 2_454
W14 O26 1.70(2) .
W14 O22 1.848(19) .
W14 O43 1.897(19) .
W14 O10 1.939(18) .
W14 O2 1.942(15) .
W14 O10A 2.20(6) .
W14 O61 2.350(19) .
W14 K4 3.698(9) 1_545
W15 O41 1.691(16) .
W15 O51 1.79(2) .
W15 O54 1.913(17) .
W15 O8 1.960(18) .
W15 O22 2.05(2) .
W15 O61 2.311(17) .
W15 Na3 3.713(18) .
W16 O45 1.730(17) .
W16 O44 1.799(18) .
W16 O13 1.96(2) .
W16 O63 1.98(2) .
W16 O1 1.982(14) .
W16 O62 2.278(17) .
W16 K2 3.748(7) .
W17 O53 1.68(2) .
W17 O27 1.839(16) .
W17 O64 1.883(16) .
W17 O13 1.932(17) .
W17 O3 1.955(15) .
W17 O62 2.30(2) .
W17 K4 3.812(8) .
W17 K5 3.909(12) .
Ge1 O25 1.742(19) .
Ge1 O61 1.745(16) .
Ge1 O49 1.758(16) .
Ge1 O59 1.77(2) .
Ge2 O62 1.659(17) .
Ge2 O56 1.71(2) .
Ge2 O15 1.731(16) .
Ge2 O17 1.740(19) .
Cu1 O12 1.92(2) .
Cu1 O46 1.934(17) .
Cu1 O59 1.971(15) .
Cu1 O56 2.00(2) .
Cu1 O52 2.398(17) .
Cu1 Cu3 3.026(5) .
Cu2 O29 1.918(19) .
Cu2 O48 1.93(2) .
Cu2 O52 1.946(16) .
Cu2 O51 1.967(17) .
Cu2 O59 2.364(15) .
Cu2 O66 2.397(18) .
Cu3 O19 1.923(19) .
Cu3 O59 1.94(2) .
Cu3 O56 1.961(16) .
Cu3 O65 1.974(17) .
Cu3 O29 2.395(16) .
Cu3 O23 2.438(17) .
Cu3 K3 3.861(8) .
Cu4 N3 1.90(2) .
Cu4 O34 1.91(2) .
Cu4 O23 1.950(16) .
Cu4 N6 1.95(3) .
Cu4 Cu5 2.906(5) .
Cu5 N6 1.97(2) .
Cu5 O44 1.973(17) .
Cu5 O27 1.982(19) .
Cu5 N3 1.98(3) .
Cu5 O28 2.320(17) 2_565
O2 K4 3.008(19) 1_545
O3 K5 2.94(2) .
O4 K2 2.78(2) 2_565
O6 K2 2.970(17) 2_565
O7 K2 2.932(18) 2_565
O9 Na1 2.89(2) 2_464
O9 K1 2.912(19) .
O10A Na6 2.29(7) .
O11 K1 3.003(19) .
O11A K1 2.22(5) .
O13 K4 2.75(2) .
O16 K3 2.92(2) 1_455
O18 K3 3.22(2) 1_455
O19 K3 2.878(16) .
O20 K3 2.905(18) 1_455
O21 Na7 2.73(3) .
O21 K3 3.22(2) .
O24 Na4 2.80(2) .
O24 K3 2.94(3) .
O26 K4 2.822(19) 1_545
O28 Cu5 2.320(17) 2_565
O30 K2 2.91(2) 2_565
O31 Na6 2.97(3) .
O32 Na2 2.74(3) 2_455
O32 Na4 2.86(2) 1_455
O33 Na2 2.68(3) .
O35 Na8 2.88(3) .
O36 K1 2.95(2) .
O37 K5 2.91(2) .
O37 K1 3.33(2) 2_464
O38 K1 3.02(2) .
O39 Na7 2.72(2) 1_455
O40 Na2 2.78(2) 2
O40 K4 3.06(2) 1_545
O42 Na3 2.97(3) 2_454
O43 Na6 2.90(3) .
O44 K2 2.735(17) .
O45 K2 3.13(2) .
O47 Na1 2.79(3) 1_655
O47 K3 3.13(2) .
O50 Na3 2.84(3) .
O51 Na3 2.80(2) .
O53 K5 3.06(2) .
O53 K4 3.17(2) .
O55 Na5 2.87(3) .
O57 Na1 2.65(2) .
O57 K1 3.02(3) 2_464
O65 Na5 2.86(3) .
O65 K3 3.12(2) .
O66 Na3 2.87(3) .
O66 Na3 2.94(3) 2_454
N1 N2 1.425(17) .
N2 N3 1.293(17) .
N4 N5 1.24(6) .
N4 K3 2.77(5) .
N5 N6 1.23(6) .
K1 OW1 2.82(2) 2_464
K1 OW4 2.84(3) .
K1 OW5 2.91(3) .
K1 O57 3.02(3) 2_464
K1 O37 3.33(2) 2_464
K2 O4 2.78(2) 2_565
K2 OW8 2.86(4) .
K2 O30 2.91(2) 2_565
K2 O7 2.932(18) 2_565
K2 O6 2.970(17) 2_565
K2 W3 3.795(10) 2_565
K2 W4 3.825(8) 2_565
K2 W5 3.926(7) 2_565
K2 W1 3.968(8) 2_565
K3 O20 2.905(18) 1_655
K3 OW6 2.89(3) .
K3 O16 2.92(2) 1_655
K3 O18 3.22(2) 1_655
K3 W10 3.629(7) 1_655
K4 OW20 2.72(2) .
K4 OW8 2.76(3) .
K4 O26 2.822(19) 1_565
K4 OW14 2.97(4) .
K4 O2 3.01(2) 1_565
K4 O40 3.06(2) 1_565
K4 W14 3.698(9) 1_565
K4 W5 3.890(9) 1_565
K4 Na8 4.00(3) 1_565
K5 OW13 2.74(4) .
K5 OW1 2.80(3) .
K5 OW14 2.82(3) .
K5 OW4 2.84(3) 2_464
K5 OW2 3.00(2) 1_655
K5 OW6 3.16(3) 2_564
K5 Na7 4.06(3) 2_564
Na1 OW2 2.78(3) .
Na1 O47 2.79(3) 1_455
Na1 O9 2.89(2) 2_464
Na1 OW5 2.99(3) 2_464
Na1 K1 4.029(13) 2_464
Na2 O32 2.74(3) 2_455
Na2 O40 2.78(2) 2
Na2 OW10 2.91(5) 1_545
Na2 OW11 2.98(8) 2
Na2 Na6 4.18(3) .
Na2 K2 4.430(17) 1_545
Na3 OW12 2.66(4) 2_454
Na3 O66 2.94(3) 2_454
Na3 O42 2.97(3) 2_454
Na3 Na5 3.13(2) .
Na3 W13 3.720(16) 2_454
Na6 OW11 2.61(8) 1_455
Na6 OW10 2.97(6) 1_545
Na6 Na8 4.22(3) 1_455
Na4 OW19 0.95(4) .
Na4 OW15 2.79(4) 1_655
Na4 O32 2.86(2) 1_655
Na4 OW7 2.93(3) .
Na4 Na8 4.01(3) .
Na5 Na7 2.77(2) .
Na5 K5 4.21(2) 2_564
Na7 O39 2.72(2) 1_655
Na7 OW6 3.02(4) .
Na7 K5 4.06(3) 2_564
Na8 OW7 2.83(5) .
Na8 OW11 2.83(10) .
Na8 K4 4.00(3) 1_545
Na8 Na6 4.22(3) 1_655
OW1 K1 2.82(2) 2_464
OW2 K5 3.00(2) 1_455
OW4 K5 2.84(3) 2_464
OW5 Na1 2.99(3) 2_464
OW6 K5 3.16(3) 2_564
OW10 Na2 2.91(5) 1_565
OW10 Na6 2.97(6) 1_565
OW11 Na6 2.61(8) 1_655
OW11 Na2 2.98(8) 2
OW12 Na3 2.66(4) 2_454
OW15 Na4 2.79(4) 1_455
